data_7712046
loop_
_publ_author_name
'Lin, Zhenzhen'
'Zhang, Ting'
'Fang, Cao'
'Jin, Shan'
'Xu, Chang'
'Hu, Daqiao'
'Zhu, Manzhou'

_publ_section_title
;
 A bimetallic
 Ag<sub>15</sub>Cu<sub>12</sub>(S-<i>c</i>-C<sub>6</sub>H<sub>11</sub>)<sub>18</sub>(CH<sub>3</sub>COO)<sub>3</sub>
 nanocluster featuring an irregular Ag<sub>12</sub> kernel.
;
_journal_issue 4
_journal_name_full 'Dalton transactions (Cambridge, England : 2003)'
_journal_page_first 971
_journal_page_last 976
_journal_paper_doi 10.1039/d2dt03423a
_journal_volume 52
_journal_year 2023
_chemical_formula_moiety 'C114 H207 Ag15 Cu12 O6 S18, C6 H14'
_chemical_formula_sum 'C120 H221 Ag15 Cu12 O6 S18'
_chemical_formula_weight 4717.57
_space_group_crystal_system triclinic
_space_group_IT_number 2
_space_group_name_Hall '-P 1'
_space_group_name_H-M_alt 'P -1'
_atom_sites_solution_hydrogens geom
_audit_creation_date 2022-11-26
_audit_creation_method
;
Olex2 1.3
(compiled 2020.11.12 svn.r5f609507 for OlexSys, GUI svn.r6408)
;
_audit_update_record
;
2022-11-26 deposited with the CCDC.	2022-12-16 downloaded from the CCDC.
;
_cell_angle_alpha 90.275(5)
_cell_angle_beta 96.680(5)
_cell_angle_gamma 93.511(5)
_cell_formula_units_Z 2
_cell_length_a 17.4880(12)
_cell_length_b 17.6703(12)
_cell_length_c 30.473(2)
_cell_measurement_reflns_used 13725
_cell_measurement_temperature 120
_cell_measurement_theta_max 68.06
_cell_measurement_theta_min 2.62
_cell_volume 9334.6(11)
_computing_molecular_graphics 'Olex2 1.3 (Dolomanov et al., 2009)'
_computing_publication_material 'Olex2 1.3 (Dolomanov et al., 2009)'
_computing_structure_refinement 'ShelXL (Sheldrick, 2015)'
_computing_structure_solution 'SHELXT 2018/2 (Sheldrick, 2018)'
_diffrn_ambient_temperature 120
_diffrn_measured_fraction_theta_full 0.958
_diffrn_measured_fraction_theta_max 0.958
_diffrn_measurement_device_type Stoe
_diffrn_radiation_type CuK\a
_diffrn_radiation_wavelength 1.54186
_diffrn_reflns_av_R_equivalents 0.0693
_diffrn_reflns_av_unetI/netI 0.0818
_diffrn_reflns_Laue_measured_fraction_full 0.958
_diffrn_reflns_Laue_measured_fraction_max 0.958
_diffrn_reflns_limit_h_max 20
_diffrn_reflns_limit_h_min -19
_diffrn_reflns_limit_k_max 7
_diffrn_reflns_limit_k_min -20
_diffrn_reflns_limit_l_max 33
_diffrn_reflns_limit_l_min -35
_diffrn_reflns_number 56338
_diffrn_reflns_point_group_measured_fraction_full 0.958
_diffrn_reflns_point_group_measured_fraction_max 0.958
_diffrn_reflns_theta_full 62.498
_diffrn_reflns_theta_max 62.498
_diffrn_reflns_theta_min 3.462
_exptl_absorpt_coefficient_mu 15.873
_exptl_absorpt_correction_T_max 0.4024
_exptl_absorpt_correction_T_min 0.0305
_exptl_absorpt_correction_type multi-scan
_exptl_crystal_colour 'metallic dark'
_exptl_crystal_colour_lustre metallic
_exptl_crystal_colour_modifier dark
_exptl_crystal_density_diffrn 1.678
_exptl_crystal_description block
_exptl_crystal_F_000 4656
_exptl_crystal_size_max 0.02
_exptl_crystal_size_mid 0.01
_exptl_crystal_size_min 0.01
_refine_diff_density_max 2.668
_refine_diff_density_min -2.472
_refine_diff_density_rms 0.326
_refine_ls_extinction_method none
_refine_ls_goodness_of_fit_ref 0.993
_refine_ls_hydrogen_treatment constr
_refine_ls_matrix_type full
_refine_ls_number_parameters 1543
_refine_ls_number_reflns 28534
_refine_ls_number_restraints 913
_refine_ls_restrained_S_all 0.988
_refine_ls_R_factor_all 0.1055
_refine_ls_R_factor_gt 0.0772
_refine_ls_shift/su_max 0.004
_refine_ls_shift/su_mean 0.000
_refine_ls_structure_factor_coef Fsqd
_refine_ls_weighting_details 'w=1/[\s^2^(Fo^2^)+(0.1697P)^2^] where P=(Fo^2^+2Fc^2^)/3'
_refine_ls_weighting_scheme calc
_refine_ls_wR_factor_gt 0.1997
_refine_ls_wR_factor_ref 0.2341
_reflns_Friedel_coverage 0.000
_reflns_number_gt 19983
_reflns_number_total 28534
_reflns_threshold_expression 'I > 2\s(I)'
_cod_data_source_file d2dt03423a2.cif
_cod_data_source_block lzz-revised_sq
_cod_depositor_comments 'Adding full bibliography for 7712046.cif.'
_cod_database_code 7712046
_shelx_shelxl_version_number 2016/4
_shelx_space_group_comment
;
The symmetry employed for this shelxl refinement is uniquely defined
by the following loop, which should always be used as a source of
symmetry information in preference to the above space-group names.
They are only intended as comments.
;
_shelx_estimated_absorpt_t_max 0.857
_shelx_estimated_absorpt_t_min 0.742
_olex2_refinement_description
;
1. Restrained distances
 C62-C18
 2.54 with sigma of 0.01
 C0A-C3
 2.54 with sigma of 0.01
 C191-C0A
 2.54 with sigma of 0.01
 C18-C14
 2.54 with sigma of 0.01
 C62-C191 = C62-C0A = C0A-C18 = C3-C18 = C3-C14
 1.54 with sigma of 0.01
 C31-C04D
 1.54 with sigma of 0.01
2. Rigid bond restraints
 S012, C02M, C02W, C03Z, C044, C31, C04D
 with sigma for 1-2 distances of 0.01 and sigma for 1-3 distances of 0.01
3. Uiso/Uaniso restraints and constraints
C191 \\sim C62 \\sim C0A \\sim C18 \\sim C3 \\sim C14: within 3.8A with sigma
of 0.001 and sigma for terminal atoms of 0.002 within 3.8A
C02W \\sim C02M \\sim C04D \\sim C31 \\sim C044 \\sim C03Z: within 3.8A with
sigma of 0.01 and sigma for terminal atoms of 0.02 within 3.8A
C02M \\sim C02W \\sim C03Z \\sim C044 \\sim C31 \\sim C04D \\sim S012: within
3.8A with sigma of 0.001 and sigma for terminal atoms of 0.002 within 3.8A
Uanis(C01G) \\sim Ueq, Uanis(C01H) \\sim Ueq, Uanis(C01I) \\sim Ueq,
Uanis(C01J) \\sim Ueq, Uanis(C01K) \\sim Ueq, Uanis(C01L) \\sim Ueq,
Uanis(C01M) \\sim Ueq, Uanis(C01N) \\sim Ueq, Uanis(C01O) \\sim Ueq,
Uanis(C01P) \\sim Ueq, Uanis(C01Q) \\sim Ueq, Uanis(C01R) \\sim Ueq,
Uanis(C01S) \\sim Ueq, Uanis(C01T) \\sim Ueq, Uanis(C01U) \\sim Ueq,
Uanis(C01V) \\sim Ueq, Uanis(C01W) \\sim Ueq, Uanis(C01X) \\sim Ueq,
Uanis(C01Y) \\sim Ueq, Uanis(C01Z) \\sim Ueq, Uanis(C020) \\sim Ueq,
Uanis(C021) \\sim Ueq, Uanis(C022) \\sim Ueq, Uanis(C023) \\sim Ueq,
Uanis(C024) \\sim Ueq, Uanis(C025) \\sim Ueq, Uanis(C026) \\sim Ueq,
Uanis(C027) \\sim Ueq, Uanis(C028) \\sim Ueq, Uanis(C029) \\sim Ueq,
Uanis(C02A) \\sim Ueq, Uanis(C02B) \\sim Ueq, Uanis(C02C) \\sim Ueq,
Uanis(C02D) \\sim Ueq, Uanis(C02E) \\sim Ueq, Uanis(C02F) \\sim Ueq,
Uanis(C02G) \\sim Ueq, Uanis(C02H) \\sim Ueq, Uanis(C02I) \\sim Ueq,
Uanis(C02J) \\sim Ueq, Uanis(C02K) \\sim Ueq, Uanis(C02L) \\sim Ueq,
Uanis(C02M) \\sim Ueq, Uanis(C02N) \\sim Ueq, Uanis(C02O) \\sim Ueq,
Uanis(C02P) \\sim Ueq, Uanis(C02Q) \\sim Ueq, Uanis(C02R) \\sim Ueq,
Uanis(C02S) \\sim Ueq, Uanis(C02T) \\sim Ueq, Uanis(C02U) \\sim Ueq,
Uanis(C02V) \\sim Ueq, Uanis(C02W) \\sim Ueq, Uanis(C02X) \\sim Ueq,
Uanis(C02Y) \\sim Ueq, Uanis(C02Z) \\sim Ueq, Uanis(C030) \\sim Ueq,
Uanis(C031) \\sim Ueq, Uanis(C032) \\sim Ueq, Uanis(C033) \\sim Ueq,
Uanis(C034) \\sim Ueq, Uanis(C035) \\sim Ueq, Uanis(C036) \\sim Ueq,
Uanis(C037) \\sim Ueq, Uanis(C038) \\sim Ueq, Uanis(C039) \\sim Ueq,
Uanis(C03A) \\sim Ueq, Uanis(C03B) \\sim Ueq, Uanis(C03C) \\sim Ueq,
Uanis(C03D) \\sim Ueq, Uanis(C03E) \\sim Ueq, Uanis(C03F) \\sim Ueq,
Uanis(C03G) \\sim Ueq, Uanis(C03H) \\sim Ueq, Uanis(C03I) \\sim Ueq,
Uanis(C03J) \\sim Ueq, Uanis(C03K) \\sim Ueq, Uanis(C03L) \\sim Ueq,
Uanis(C03M) \\sim Ueq, Uanis(C03N) \\sim Ueq, Uanis(C03O) \\sim Ueq,
Uanis(C03P) \\sim Ueq, Uanis(C03Q) \\sim Ueq, Uanis(C03R) \\sim Ueq,
Uanis(C03S) \\sim Ueq, Uanis(C03T) \\sim Ueq, Uanis(C03U) \\sim Ueq,
Uanis(C03V) \\sim Ueq, Uanis(C03W) \\sim Ueq, Uanis(C03X) \\sim Ueq,
Uanis(C03Y) \\sim Ueq, Uanis(C03Z) \\sim Ueq, Uanis(C040) \\sim Ueq,
Uanis(C041) \\sim Ueq, Uanis(C042) \\sim Ueq, Uanis(C043) \\sim Ueq,
Uanis(C044) \\sim Ueq, Uanis(C045) \\sim Ueq, Uanis(C046) \\sim Ueq,
Uanis(C047) \\sim Ueq, Uanis(C048) \\sim Ueq, Uanis(C049) \\sim Ueq,
Uanis(C04A) \\sim Ueq, Uanis(C04C) \\sim Ueq, Uanis(C04D) \\sim Ueq,
Uanis(C04E) \\sim Ueq, Uanis(C04F) \\sim Ueq, Uanis(C04G) \\sim Ueq,
Uanis(C04H) \\sim Ueq, Uanis(C04I) \\sim Ueq, Uanis(C04J) \\sim Ueq, Uanis(C4)
\\sim Ueq, Uanis(C9) \\sim Ueq, Uanis(C3) \\sim Ueq, Uanis(C14) \\sim Ueq,
Uanis(C18) \\sim Ueq, Uanis(C0A) \\sim Ueq, Uanis(C62) \\sim Ueq, Uanis(C191)
\\sim Ueq, Uanis(C31) \\sim Ueq: with sigma of 0.01 and sigma for terminal
atoms of 0.02
Uanis(C191) \\sim Ueq, Uanis(C62) \\sim Ueq, Uanis(C0A) \\sim Ueq, Uanis(C18)
\\sim Ueq, Uanis(C3) \\sim Ueq, Uanis(C14) \\sim Ueq: with sigma of 0.001 and
sigma for terminal atoms of 0.002
Uanis(C02W) \\sim Ueq, Uanis(C02M) \\sim Ueq, Uanis(C04D) \\sim Ueq,
Uanis(C03Z) \\sim Ueq, Uanis(C044) \\sim Ueq, Uanis(C31) \\sim Ueq: with sigma
of 0.001 and sigma for terminal atoms of 0.002
Uanis(S012) \\sim Ueq, Uanis(C02M) \\sim Ueq, Uanis(C04D) \\sim Ueq, Uanis(C31)
\\sim Ueq, Uanis(C044) \\sim Ueq, Uanis(C02W) \\sim Ueq, Uanis(C03Z) \\sim Ueq:
with sigma of 0.01 and sigma for terminal atoms of 0.02
4.a Ternary CH refined with riding coordinates:
 C01G(H01G), C01H(H01H), C01I(H01I), C01K(H01K), C01R(H01R), C01S(H01S),
 C01T(H01T), C01U(H01U), C01V(H01V), C01Y(H01Y), C021(H021), C024(H024),
 C026(H026), C028(H028), C02D(H02Q), C02M(H2AA), C02Q(H6AA), C02U(H0BA)
4.b Secondary CH2 refined with riding coordinates:
 C01J(H01A,H01B), C01L(H01C,H01D), C01N(H01E,H01F), C01O(H01J,H01L), C01P(H01M,
 H01N), C01Q(H01O,H01P), C01X(H01Q,H01W), C01Z(H01X,H01Z), C020(H02A,H02B),
 C022(H02C,H02D), C023(H02E,H02F), C025(H02G,H02H), C027(H02I,H02J), C029(H02K,
 H02L), C02A(H02M,H02N), C02B(H02O,H02P), C02E(H02R,H02S), C02F(H02T,H02U),
 C02G(H02V,H02W), C02H(H02X,H02Y), C02I(H02Z,H), C02J(H02,HA), C02K(H0AA,HB),
 C02L(H1AA,HC), C02N(H3AA,HD), C02O(H4AA,HE), C02P(H5AA,HF), C02R(H7AA,HG),
 C02S(H8AA,HH), C02T(H9AA,HI), C02V(H1BA,HJ), C02W(H2BA,HK), C02X(H3BA,HL),
 C02Y(H4BA,HM), C02Z(H5BA,HN), C030(H03A,H03B), C031(H03C,H03D), C032(H03E,
 H03F), C033(H03G,H03H), C034(H03I,H03J), C035(H03K,H03L), C036(H03M,H03N),
 C037(H03O,H03P), C038(H03Q,H03R), C039(H03S,H03T), C03A(H03U,H03V), C03B(H03W,
 H03X), C03C(H03Y,HO), C03D(H03Z,HP), C03E(H03,HQ), C03F(H6BA,HR), C03G(H7BA,
 HS), C03H(H8BA,HT), C03I(H9BA,HU), C03J(H0CA,HV), C03K(H1CA,HW), C03L(H2CA,HX),
  C03M(H3CA,HY), C03N(H4CA,HZ), C03O(H5CA,H2EA), C03P(H6CA,H3EA), C03Q(H7CA,
 H4EA), C03R(H8CA,H5EA), C03S(H9CA,H6EA), C03U(H1DA,H9EA), C03V(H2DA,H0FA),
 C03W(H3DA,H1FA), C03X(H4DA,H2FA), C03Y(H5DA,H3FA), C03Z(H6DA,H4FA), C040(H04A,
 H04B), C042(H04F,H04G), C043(H04H,H04I), C044(H04J,H04K), C045(H04L,H04M),
 C046(H04N,H04O), C047(H04P,H04Q), C048(H04R,H04S), C049(H04T,H04U), C04A(H04V,
 H04W), C04C(H04X,H04Y), C04D(H04Z,H5FA), C04E(H04,H6FA), C04F(H7DA,H7FA),
 C04H(H9DA,H0GA), C04I(H0EA,H1GA), C04J(H1EA,H2GA), C4(H4A,H4B), C9(H9A,H9B),
 C3(H3A,H3B), C18(H18A,H18B), C0A(H0AB,H0AC), C62(H62A,H62B), C31(H31A,H31B)
4.c Me refined with riding coordinates:
 C14(H14A,H14B,H14C), C191(H19A,H19B,H19C)
4.d Idealised Me refined as rotating group:
 C03T(H0DA,H7EA,H8EA), C041(H04C,H04D,H04E), C04G(H8DA,H8FA,H9FA)
;
_olex2_submission_special_instructions 'No special instructions were received'

loop_
_space_group_symop_operation_xyz
'x, y, z'
'-x, -y, -z'

loop_
_atom_site_label
_atom_site_type_symbol
_atom_site_fract_x
_atom_site_fract_y
_atom_site_fract_z
_atom_site_U_iso_or_equiv
_atom_site_adp_type
_atom_site_occupancy
_atom_site_site_symmetry_order
_atom_site_calc_flag
_atom_site_refinement_flags_posn
_atom_site_refinement_flags_adp
_atom_site_refinement_flags_occupancy
_atom_site_disorder_assembly
_atom_site_disorder_group
Ag01 Ag 0.64009(5) 0.68165(5) 0.29278(3) 0.0309(2) Uani 1 1 d . . . . .
Ag02 Ag 0.78134(5) 0.60579(5) 0.31635(3) 0.0312(2) Uani 1 1 d . . . . .
Ag03 Ag 0.73122(5) 0.70403(5) 0.38193(3) 0.0302(2) Uani 1 1 d . . . . .
Ag04 Ag 0.76565(5) 0.78339(5) 0.30515(3) 0.0316(2) Uani 1 1 d . . . . .
Ag05 Ag 0.85621(5) 0.53305(5) 0.24552(3) 0.0337(2) Uani 1 1 d . . . . .
Ag06 Ag 0.88858(5) 0.71491(5) 0.36321(3) 0.0318(2) Uani 1 1 d . . . . .
Ag07 Ag 0.57305(5) 0.69221(5) 0.20074(3) 0.0326(2) Uani 1 1 d . . . . .
Ag08 Ag 0.70506(5) 0.59546(5) 0.22625(3) 0.0334(2) Uani 1 1 d . . . . .
Ag09 Ag 0.73148(5) 0.74610(5) 0.21198(3) 0.0338(2) Uani 1 1 d . . . . .
Ag0A Ag 0.94930(5) 0.58495(5) 0.32595(3) 0.0349(2) Uani 1 1 d . . . . .
Ag0B Ag 0.62723(5) 0.81761(5) 0.34826(3) 0.0352(2) Uani 1 1 d . . . . .
Ag0C Ag 0.61681(5) 0.82516(5) 0.25337(3) 0.0340(2) Uani 1 1 d . . . . .
Ag0D Ag 0.82570(5) 0.63313(5) 0.17367(3) 0.0354(2) Uani 1 1 d . . . . .
Ag0E Ag 0.86858(5) 0.69140(5) 0.26379(3) 0.0337(2) Uani 1 1 d . . . . .
Ag0F Ag 0.66876(6) 0.64975(5) 0.13428(3) 0.0369(2) Uani 1 1 d . . . . .
Cu0G Cu 0.66174(10) 0.55994(10) 0.37039(6) 0.0317(4) Uani 1 1 d . . . . .
Cu0H Cu 0.72326(11) 0.45005(10) 0.26252(6) 0.0348(4) Uani 1 1 d . . . . .
Cu0I Cu 0.84555(11) 0.81259(10) 0.43164(6) 0.0357(4) Uani 1 1 d . . . . .
Cu0J Cu 0.53270(10) 0.56855(10) 0.25095(6) 0.0339(4) Uani 1 1 d . . . . .
Cu0K Cu 0.53806(12) 0.84269(10) 0.16380(6) 0.0390(5) Uani 1 1 d . . . . .
Cu0L Cu 0.92286(11) 0.84265(10) 0.31510(6) 0.0356(4) Uani 1 1 d . . . . .
Cu0M Cu 0.84671(10) 0.64074(10) 0.44466(6) 0.0353(4) Uani 1 1 d . . . . .
Cu0N Cu 0.82974(11) 0.47100(10) 0.15389(6) 0.0376(4) Uani 1 1 d . . . . .
Cu0O Cu 0.74474(11) 0.90533(10) 0.22793(6) 0.0391(5) Uani 1 1 d . . . . .
Cu0P Cu 0.97829(11) 0.56394(11) 0.18784(6) 0.0409(5) Uani 1 1 d . . . . .
Cu0Q Cu 0.45129(11) 0.77251(10) 0.23723(7) 0.0412(5) Uani 1 1 d . . . . .
Cu0R Cu 0.90536(11) 0.77255(11) 0.18827(6) 0.0401(5) Uani 1 1 d . . . . .
S00S S 0.93163(17) 0.59204(16) 0.40296(10) 0.0339(7) Uani 1 1 d . . . . .
S00T S 0.7957(2) 0.40576(18) 0.21296(11) 0.0401(8) Uani 1 1 d . . . . .
S00U S 0.55443(17) 0.57780(17) 0.32590(10) 0.0329(7) Uani 1 1 d . . . . .
S00V S 0.72544(17) 0.59234(16) 0.43637(10) 0.0316(6) Uani 1 1 d . . . . .
S00W S 0.60594(18) 0.48084(17) 0.22898(10) 0.0340(7) Uani 1 1 d . . . . .
S00X S 0.44229(17) 0.64803(18) 0.22658(11) 0.0349(7) Uani 1 1 d . . . . .
S00Y S 0.72072(19) 0.83977(17) 0.41325(11) 0.0372(7) Uani 1 1 d . . . . .
S00Z S 0.97081(19) 0.80135(18) 0.25645(11) 0.0387(7) Uani 1 1 d . . . . .
S010 S 1.00785(19) 0.54957(19) 0.26149(11) 0.0390(7) Uani 1 1 d . . . . .
S011 S 0.72437(18) 0.47336(17) 0.33409(10) 0.0352(7) Uani 1 1 d . . . . .
S012 S 0.9368(2) 0.84893(18) 0.38937(12) 0.0450(7) Uani 1 1 d . U . . .
S013 S 0.96158(19) 0.67799(19) 0.15796(11) 0.0400(7) Uani 1 1 d . . . . .
S014 S 0.6270(2) 0.93081(18) 0.19616(11) 0.0418(8) Uani 1 1 d . . . . .
S015 S 0.82494(19) 0.91728(18) 0.28971(11) 0.0385(7) Uani 1 1 d . . . . .
S016 S 0.50407(19) 0.82461(18) 0.30295(12) 0.0405(8) Uani 1 1 d . . . . .
S017 S 0.8115(2) 0.85171(18) 0.17694(11) 0.0408(8) Uani 1 1 d . . . . .
S018 S 0.7429(2) 0.54526(19) 0.11437(11) 0.0416(8) Uani 1 1 d . . . . .
S019 S 0.5762(2) 0.74675(19) 0.12143(11) 0.0432(8) Uani 1 1 d . . . . .
O01A O 0.9042(5) 0.6816(5) 0.5008(3) 0.044(2) Uani 1 1 d . . . . .
O01B O 0.8643(6) 0.7992(6) 0.4958(4) 0.057(3) Uani 1 1 d . . . . .
O01C O 1.0167(7) 0.4772(5) 0.1559(4) 0.059(3) Uani 1 1 d . . . . .
O01D O 0.4271(8) 0.8655(7) 0.1466(4) 0.074(4) Uani 1 1 d . . . . .
O01E O 0.9052(7) 0.4344(6) 0.1176(4) 0.062(3) Uani 1 1 d . . . . .
O01F O 0.3783(7) 0.8417(7) 0.2077(5) 0.076(4) Uani 1 1 d . . . . .
C01G C 1.0638(7) 0.7564(6) 0.2647(4) 0.033(3) Uani 1 1 d . U . . .
H01G H 1.053570 0.702615 0.254114 0.039 Uiso 1 1 calc R . . . .
C01H C 0.7967(7) 0.4289(6) 0.3723(4) 0.031(3) Uani 1 1 d . U . . .
H01H H 0.820765 0.467844 0.394456 0.037 Uiso 1 1 calc R . . . .
C01I C 1.0262(7) 0.5973(6) 0.4376(4) 0.032(3) Uani 1 1 d . U . . .
H01I H 1.020344 0.623350 0.466118 0.039 Uiso 1 1 calc R . . . .
C01J C 0.8599(8) 0.3963(7) 0.3491(4) 0.038(3) Uani 1 1 d . U . . .
H01A H 0.836051 0.360794 0.325450 0.045 Uiso 1 1 calc R . . . .
H01B H 0.888308 0.437964 0.335037 0.045 Uiso 1 1 calc R . . . .
C01K C 1.0622(10) 0.4656(10) 0.2765(6) 0.059(4) Uani 1 1 d . U . . .
H01K H 1.029195 0.419301 0.266101 0.070 Uiso 1 1 calc R . . . .
C01L C 1.0957(8) 0.7539(8) 0.3124(5) 0.046(3) Uani 1 1 d . U . . .
H01C H 1.058452 0.725832 0.329434 0.055 Uiso 1 1 calc R . . . .
H01D H 1.105006 0.805994 0.324753 0.055 Uiso 1 1 calc R . . . .
C01M C 0.9789(10) 0.4411(9) 0.1249(6) 0.057(4) Uani 1 1 d . U . . .
C01N C 1.0869(7) 0.6420(8) 0.4152(5) 0.041(3) Uani 1 1 d . U . . .
H01E H 1.070860 0.694211 0.409529 0.049 Uiso 1 1 calc R . . . .
H01F H 1.092353 0.617888 0.386412 0.049 Uiso 1 1 calc R . . . .
C01O C 1.0509(8) 0.5176(7) 0.4475(5) 0.044(3) Uani 1 1 d . U . . .
H01J H 1.010812 0.489424 0.462491 0.053 Uiso 1 1 calc R . . . .
H01L H 1.055259 0.490790 0.419423 0.053 Uiso 1 1 calc R . . . .
C01P C 0.5067(8) 0.6605(7) 0.3948(5) 0.041(3) Uani 1 1 d . U . . .
H01M H 0.524612 0.618620 0.414041 0.049 Uiso 1 1 calc R . . . .
H01N H 0.551007 0.697695 0.393441 0.049 Uiso 1 1 calc R . . . .
C01Q C 0.3229(8) 0.6726(7) 0.1602(5) 0.040(3) Uani 1 1 d . U . . .
H01O H 0.355605 0.713050 0.147946 0.048 Uiso 1 1 calc R . . . .
H01P H 0.295380 0.695344 0.183156 0.048 Uiso 1 1 calc R . . . .
C01R C 0.7745(9) 0.5597(8) 0.0594(5) 0.045(3) Uani 1 1 d . U . . .
H01R H 0.827294 0.585713 0.062153 0.054 Uiso 1 1 calc R . . . .
C01S C 0.6709(8) 0.8433(7) 0.4631(5) 0.039(3) Uani 1 1 d . U . . .
H01S H 0.670220 0.792835 0.477812 0.047 Uiso 1 1 calc R . . . .
C01T C 0.5850(8) 0.4462(7) 0.1715(5) 0.042(3) Uani 1 1 d . U . . .
H01T H 0.631261 0.459463 0.156048 0.050 Uiso 1 1 calc R . . . .
C01U C 0.4807(7) 0.6291(7) 0.3487(4) 0.032(3) Uani 1 1 d . U . . .
H01U H 0.466269 0.671953 0.328751 0.039 Uiso 1 1 calc R . . . .
C01V C 0.7999(8) 0.9737(7) 0.3357(5) 0.038(3) Uani 1 1 d . U . . .
H01V H 0.797093 0.939142 0.361450 0.046 Uiso 1 1 calc R . . . .
C01W C 0.8938(8) 0.7439(8) 0.5165(5) 0.043(3) Uani 1 1 d . U . . .
C01X C 0.5040(9) 1.0235(9) 0.2019(6) 0.053(4) Uani 1 1 d . U . . .
H01Q H 0.496129 1.020461 0.169227 0.064 Uiso 1 1 calc R . . . .
H01W H 0.473035 0.980885 0.213369 0.064 Uiso 1 1 calc R . . . .
C01Y C 0.7628(9) 0.8611(8) 0.1216(5) 0.050(4) Uani 1 1 d . U . . .
H01Y H 0.706419 0.847476 0.121620 0.059 Uiso 1 1 calc R . . . .
C01Z C 0.9160(9) 0.3550(7) 0.3804(5) 0.049(4) Uani 1 1 d . U . . .
H01X H 0.944458 0.391699 0.401962 0.059 Uiso 1 1 calc R . . . .
H01Z H 0.953930 0.332078 0.363500 0.059 Uiso 1 1 calc R . . . .
C020 C 0.4088(8) 0.5724(7) 0.3496(5) 0.038(3) Uani 1 1 d . U . . .
H02A H 0.388431 0.556733 0.318982 0.045 Uiso 1 1 calc R . . . .
H02B H 0.424056 0.526509 0.366041 0.045 Uiso 1 1 calc R . . . .
C021 C 0.9661(10) 0.6844(9) 0.0978(6) 0.060(4) Uani 1 1 d . U . . .
H021 H 0.913524 0.692349 0.082559 0.072 Uiso 1 1 calc R . . . .
C022 C 0.5179(9) 0.4839(7) 0.1478(5) 0.047(3) Uani 1 1 d . U . . .
H02C H 0.531176 0.539019 0.146323 0.056 Uiso 1 1 calc R . . . .
H02D H 0.473095 0.476755 0.164782 0.056 Uiso 1 1 calc R . . . .
C023 C 0.7045(8) 1.0521(7) 0.3671(5) 0.046(3) Uani 1 1 d . U . . .
H02E H 0.701738 1.017299 0.392335 0.056 Uiso 1 1 calc R . . . .
H02F H 0.654247 1.075248 0.361038 0.056 Uiso 1 1 calc R . . . .
C024 C 0.5902(9) 1.0155(7) 0.2180(5) 0.047(3) Uani 1 1 d . U . . .
H024 H 0.596541 1.012835 0.250955 0.056 Uiso 1 1 calc R . . . .
C025 C 0.3449(9) 0.6101(9) 0.3720(6) 0.053(4) Uani 1 1 d . U . . .
H02G H 0.324589 0.651095 0.352788 0.063 Uiso 1 1 calc R . . . .
H02H H 0.301884 0.571834 0.374397 0.063 Uiso 1 1 calc R . . . .
C026 C 0.4654(9) 0.9206(8) 0.3096(5) 0.048(4) Uani 1 1 d . U . . .
H026 H 0.476757 0.950390 0.283005 0.058 Uiso 1 1 calc R . . . .
C027 C 1.1195(8) 0.7939(8) 0.2356(5) 0.048(4) Uani 1 1 d . U . . .
H02I H 1.098022 0.786872 0.204248 0.058 Uiso 1 1 calc R . . . .
H02J H 1.124913 0.849077 0.242144 0.058 Uiso 1 1 calc R . . . .
C028 C 0.3728(7) 0.6096(6) 0.1802(5) 0.035(3) Uani 1 1 d . U . . .
H028 H 0.402150 0.589386 0.156908 0.042 Uiso 1 1 calc R . . . .
C029 C 0.8120(10) 0.3239(8) 0.4269(6) 0.056(4) Uani 1 1 d . U . . .
H02K H 0.835566 0.358955 0.450873 0.067 Uiso 1 1 calc R . . . .
H02L H 0.783761 0.281884 0.440785 0.067 Uiso 1 1 calc R . . . .
C02A C 0.7217(8) 1.0083(7) 0.3264(5) 0.044(3) Uani 1 1 d . U . . .
H02M H 0.722291 1.042949 0.300973 0.053 Uiso 1 1 calc R . . . .
H02N H 0.680730 0.967640 0.318736 0.053 Uiso 1 1 calc R . . . .
C02B C 0.4457(9) 0.6977(9) 0.4149(6) 0.056(4) Uani 1 1 d . U . . .
H02O H 0.431172 0.742769 0.397459 0.067 Uiso 1 1 calc R . . . .
H02P H 0.465956 0.715117 0.445207 0.067 Uiso 1 1 calc R . . . .
C02C C 0.3764(13) 0.8690(11) 0.1709(8) 0.075(5) Uani 1 1 d . U . . .
C02D C 0.8588(10) 0.3319(9) 0.2359(6) 0.056(4) Uani 1 1 d . U . . .
H02Q H 0.886236 0.351251 0.264800 0.068 Uiso 1 1 calc R . . . .
C02E C 0.9206(10) 0.3143(9) 0.2054(6) 0.058(4) Uani 1 1 d . U . . .
H02R H 0.895998 0.300120 0.175345 0.069 Uiso 1 1 calc R . . . .
H02S H 0.956938 0.359013 0.203335 0.069 Uiso 1 1 calc R . . . .
C02F C 0.5882(9) 0.8661(9) 0.4493(6) 0.055(4) Uani 1 1 d . U . . .
H02T H 0.560206 0.827385 0.428844 0.065 Uiso 1 1 calc R . . . .
H02U H 0.589372 0.915241 0.433905 0.065 Uiso 1 1 calc R . . . .
C02G C 1.1644(9) 0.6449(9) 0.4445(6) 0.052(4) Uani 1 1 d . U . . .
H02V H 1.203894 0.673240 0.429120 0.063 Uiso 1 1 calc R . . . .
H02W H 1.159630 0.672608 0.472257 0.063 Uiso 1 1 calc R . . . .
C02H C 0.3248(9) 0.5435(8) 0.1985(5) 0.049(4) Uani 1 1 d . U . . .
H02X H 0.359054 0.503648 0.209813 0.059 Uiso 1 1 calc R . . . .
H02Y H 0.298716 0.561928 0.223309 0.059 Uiso 1 1 calc R . . . .
C02I C 0.8740(10) 0.2925(8) 0.4053(6) 0.061(4) Uani 1 1 d . U . . .
H02Z H 0.852064 0.251751 0.384286 0.074 Uiso 1 1 calc R . . . .
H H 0.911283 0.270116 0.427779 0.074 Uiso 1 1 calc R . . . .
C02J C 0.8046(10) 0.2642(7) 0.2454(6) 0.053(4) Uani 1 1 d . U . . .
H02 H 0.773567 0.246030 0.217652 0.063 Uiso 1 1 calc R . . . .
HA H 0.769022 0.279299 0.266340 0.063 Uiso 1 1 calc R . . . .
C02K C 0.3719(10) 0.6426(9) 0.4170(6) 0.061(4) Uani 1 1 d . U . . .
H0AA H 0.384214 0.601161 0.437855 0.073 Uiso 1 1 calc R . . . .
HB H 0.330380 0.670784 0.427791 0.073 Uiso 1 1 calc R . . . .
C02L C 0.2647(9) 0.5106(8) 0.1619(6) 0.052(4) Uani 1 1 d . U . . .
H1AA H 0.291583 0.487070 0.138978 0.062 Uiso 1 1 calc R . . . .
HC H 0.232276 0.470246 0.174423 0.062 Uiso 1 1 calc R . . . .
C02M C 1.0396(9) 0.8524(8) 0.4158(5) 0.0462(7) Uani 1 1 d . U . . .
H2AA H 1.067885 0.814612 0.400478 0.055 Uiso 1 1 calc R . . . .
C02N C 0.8665(8) 1.0344(7) 0.3485(5) 0.040(3) Uani 1 1 d . U . . .
H3AA H 0.872770 1.068885 0.323508 0.048 Uiso 1 1 calc R . . . .
HD H 0.915570 1.010008 0.356537 0.048 Uiso 1 1 calc R . . . .
C02O C 0.9948(10) 0.6143(9) 0.0802(5) 0.056(4) Uani 1 1 d . U . . .
H4AA H 0.957775 0.570881 0.084023 0.067 Uiso 1 1 calc R . . . .
HE H 1.044882 0.603954 0.097042 0.067 Uiso 1 1 calc R . . . .
C02P C 0.4949(9) 0.4519(8) 0.1001(5) 0.050(4) Uani 1 1 d . U . . .
H5AA H 0.449692 0.477124 0.085698 0.060 Uiso 1 1 calc R . . . .
HF H 0.538166 0.460608 0.082149 0.060 Uiso 1 1 calc R . . . .
C02Q C 0.4941(10) 0.7070(9) 0.0814(5) 0.055(4) Uani 1 1 d . U . . .
H6AA H 0.456358 0.682024 0.099862 0.066 Uiso 1 1 calc R . . . .
C02R C 0.8436(9) 1.0806(8) 0.3900(5) 0.051(4) Uani 1 1 d . U . . .
H7AA H 0.839654 1.045827 0.415109 0.061 Uiso 1 1 calc R . . . .
HG H 0.884475 1.120673 0.399137 0.061 Uiso 1 1 calc R . . . .
C02S C 0.2630(10) 0.6344(9) 0.1223(6) 0.060(4) Uani 1 1 d . U . . .
H8AA H 0.228951 0.673006 0.109019 0.071 Uiso 1 1 calc R . . . .
HH H 0.291221 0.614482 0.098779 0.071 Uiso 1 1 calc R . . . .
C02T C 1.1908(9) 0.5659(9) 0.4554(6) 0.057(4) Uani 1 1 d . U . . .
H9AA H 1.238298 0.569856 0.476672 0.068 Uiso 1 1 calc R . . . .
HI H 1.202768 0.540519 0.428249 0.068 Uiso 1 1 calc R . . . .
C02U C 0.6671(7) 0.6192(6) 0.4793(4) 0.029(3) Uani 1 1 d . U . . .
H0BA H 0.630054 0.656714 0.466888 0.035 Uiso 1 1 calc R . . . .
C02V C 0.6680(10) 0.6727(9) 0.5564(5) 0.055(4) Uani 1 1 d . U . . .
H1BA H 0.631128 0.710850 0.545928 0.066 Uiso 1 1 calc R . . . .
HJ H 0.701754 0.694065 0.582428 0.066 Uiso 1 1 calc R . . . .
C02W C 1.0450(9) 0.8337(8) 0.4634(5) 0.0461(7) Uani 1 1 d . U . . .
H2BA H 1.009188 0.864351 0.477805 0.055 Uiso 1 1 calc R . . . .
HK H 1.028578 0.779588 0.466543 0.055 Uiso 1 1 calc R . . . .
C02X C 0.7951(11) 0.4973(9) -0.0105(6) 0.059(4) Uani 1 1 d . U . . .
H3BA H 0.848864 0.519193 -0.008929 0.071 Uiso 1 1 calc R . . . .
HL H 0.792968 0.447150 -0.025437 0.071 Uiso 1 1 calc R . . . .
C02Y C 0.7149(8) 0.6538(8) 0.5210(5) 0.046(3) Uani 1 1 d . U . . .
H4BA H 0.753029 0.617503 0.532551 0.055 Uiso 1 1 calc R . . . .
HM H 0.743847 0.700474 0.512705 0.055 Uiso 1 1 calc R . . . .
C02Z C 0.5734(12) 0.3635(9) 0.1719(7) 0.076(5) Uani 1 1 d . U . . .
H5BA H 0.536283 0.348590 0.192952 0.091 Uiso 1 1 calc R . . . .
HN H 0.622953 0.341301 0.181989 0.091 Uiso 1 1 calc R . . . .
C030 C 0.7743(11) 0.4862(9) 0.0360(6) 0.065(5) Uani 1 1 d . U . . .
H03A H 0.722476 0.459810 0.034769 0.077 Uiso 1 1 calc R . . . .
H03B H 0.811800 0.453969 0.052506 0.077 Uiso 1 1 calc R . . . .
C031 C 0.4754(11) 0.3679(9) 0.1043(6) 0.064(5) Uani 1 1 d . U . . .
H03C H 0.430964 0.359540 0.121412 0.077 Uiso 1 1 calc R . . . .
H03D H 0.461312 0.344585 0.074584 0.077 Uiso 1 1 calc R . . . .
C032 C 1.1258(9) 0.5180(8) 0.4760(6) 0.056(4) Uani 1 1 d . U . . .
H03E H 1.141068 0.465252 0.480061 0.067 Uiso 1 1 calc R . . . .
H03F H 1.119743 0.539287 0.505399 0.067 Uiso 1 1 calc R . . . .
C033 C 0.5723(9) 0.5646(9) 0.5301(5) 0.054(4) Uani 1 1 d . U . . .
H03G H 0.545737 0.517398 0.539608 0.065 Uiso 1 1 calc R . . . .
H03H H 0.532666 0.599799 0.519225 0.065 Uiso 1 1 calc R . . . .
C034 C 0.3799(10) 0.9108(10) 0.3072(7) 0.067(5) Uani 1 1 d . U . . .
H03I H 0.365487 0.877783 0.331462 0.080 Uiso 1 1 calc R . . . .
H03J H 0.358597 0.886221 0.278794 0.080 Uiso 1 1 calc R . . . .
C035 C 0.5043(10) 0.9631(9) 0.3481(7) 0.065(5) Uani 1 1 d . U . . .
H03K H 0.559313 0.973992 0.344234 0.078 Uiso 1 1 calc R . . . .
H03L H 0.501758 0.932160 0.374948 0.078 Uiso 1 1 calc R . . . .
C036 C 0.7744(12) 0.9462(9) 0.1083(6) 0.063(4) Uani 1 1 d . U . . .
H03M H 0.830154 0.960455 0.108800 0.076 Uiso 1 1 calc R . . . .
H03N H 0.753325 0.979079 0.129776 0.076 Uiso 1 1 calc R . . . .
C037 C 0.3463(14) 0.9879(12) 0.3111(8) 0.090(6) Uani 1 1 d . U . . .
H03O H 0.352521 1.017100 0.284000 0.108 Uiso 1 1 calc R . . . .
H03P H 0.290442 0.980352 0.313630 0.108 Uiso 1 1 calc R . . . .
C038 C 0.5466(11) 0.8727(9) 0.4912(6) 0.063(4) Uani 1 1 d . U . . .
H03Q H 0.492812 0.886166 0.482764 0.076 Uiso 1 1 calc R . . . .
H03R H 0.545244 0.823327 0.506446 0.076 Uiso 1 1 calc R . . . .
C039 C 1.0051(11) 0.6227(9) 0.0301(6) 0.062(4) Uani 1 1 d . U . . .
H03S H 0.953961 0.623141 0.012332 0.074 Uiso 1 1 calc R . . . .
H03T H 1.032044 0.579299 0.020042 0.074 Uiso 1 1 calc R . . . .
C03A C 1.1760(12) 0.7118(12) 0.3162(8) 0.083(6) Uani 1 1 d . U . . .
H03U H 1.198898 0.710686 0.347482 0.100 Uiso 1 1 calc R . . . .
H03V H 1.166430 0.658946 0.305123 0.100 Uiso 1 1 calc R . . . .
C03B C 0.7445(11) 0.5467(9) -0.0372(5) 0.059(4) Uani 1 1 d . U . . .
H03W H 0.691766 0.522016 -0.042114 0.071 Uiso 1 1 calc R . . . .
H03X H 0.763271 0.554040 -0.066418 0.071 Uiso 1 1 calc R . . . .
C03C C 1.0828(12) 0.4605(9) 0.3258(7) 0.069(5) Uani 1 1 d . U . . .
H03Y H 1.035119 0.456323 0.340443 0.083 Uiso 1 1 calc R . . . .
HO H 1.113357 0.507083 0.336989 0.083 Uiso 1 1 calc R . . . .
C03D C 1.1362(11) 0.4684(11) 0.2521(7) 0.070(5) Uani 1 1 d . U . . .
H03Z H 1.120964 0.467146 0.219766 0.084 Uiso 1 1 calc R . . . .
HP H 1.167054 0.516500 0.259685 0.084 Uiso 1 1 calc R . . . .
C03E C 0.7135(9) 0.9046(9) 0.4948(5) 0.052(4) Uani 1 1 d . U . . .
H03 H 0.766982 0.890357 0.503487 0.062 Uiso 1 1 calc R . . . .
HQ H 0.716130 0.953478 0.479106 0.062 Uiso 1 1 calc R . . . .
C03F C 0.7158(10) 0.6092(9) 0.0320(6) 0.057(4) Uani 1 1 d . U . . .
H6BA H 0.714066 0.658764 0.047043 0.069 Uiso 1 1 calc R . . . .
HR H 0.663550 0.583458 0.029495 0.069 Uiso 1 1 calc R . . . .
C03G C 0.7942(11) 0.8120(9) 0.0886(6) 0.061(4) Uani 1 1 d . U . . .
H7BA H 0.784266 0.758267 0.096500 0.073 Uiso 1 1 calc R . . . .
HS H 0.850838 0.822303 0.091038 0.073 Uiso 1 1 calc R . . . .
C03H C 0.7700(10) 1.1151(8) 0.3787(6) 0.056(4) Uani 1 1 d . U . . .
H8BA H 0.773417 1.148963 0.353171 0.068 Uiso 1 1 calc R . . . .
HT H 0.758229 1.145849 0.404045 0.068 Uiso 1 1 calc R . . . .
C03I C 0.4780(12) 1.0924(10) 0.2159(8) 0.078(5) Uani 1 1 d . U . . .
H9BA H 0.475156 1.089894 0.248080 0.093 Uiso 1 1 calc R . . . .
HU H 0.425021 1.097476 0.201264 0.093 Uiso 1 1 calc R . . . .
C03J C 0.2133(10) 0.5688(10) 0.1405(7) 0.069(5) Uani 1 1 d . U . . .
H0CA H 0.182110 0.589035 0.162474 0.083 Uiso 1 1 calc R . . . .
HV H 0.177599 0.544709 0.116110 0.083 Uiso 1 1 calc R . . . .
C03K C 0.6246(10) 0.6006(9) 0.5690(6) 0.062(4) Uani 1 1 d . U . . .
H1CA H 0.593075 0.612283 0.592830 0.074 Uiso 1 1 calc R . . . .
HW H 0.662187 0.563797 0.580640 0.074 Uiso 1 1 calc R . . . .
C03L C 1.0203(12) 0.7526(11) 0.0901(7) 0.074(5) Uani 1 1 d . U . . .
H2CA H 1.072938 0.744659 0.104350 0.089 Uiso 1 1 calc R . . . .
HX H 1.002324 0.798813 0.103127 0.089 Uiso 1 1 calc R . . . .
C03M C 0.6203(8) 0.5467(8) 0.4936(5) 0.047(3) Uani 1 1 d . U . . .
H3CA H 0.586033 0.525546 0.467717 0.056 Uiso 1 1 calc R . . . .
HY H 0.656559 0.507876 0.503835 0.056 Uiso 1 1 calc R . . . .
C03N C 0.4528(13) 0.7691(11) 0.0577(7) 0.083(6) Uani 1 1 d . U . . .
H4CA H 0.490020 0.800191 0.042108 0.100 Uiso 1 1 calc R . . . .
HZ H 0.433540 0.802260 0.079676 0.100 Uiso 1 1 calc R . . . .
C03O C 0.7539(10) 0.3664(8) 0.3964(6) 0.056(4) Uani 1 1 d . U . . .
H5CA H 0.716830 0.389204 0.414015 0.068 Uiso 1 1 calc R . . . .
H2EA H 0.724680 0.330654 0.374641 0.068 Uiso 1 1 calc R . . . .
C03P C 0.5435(12) 0.3329(9) 0.1269(6) 0.067(5) Uani 1 1 d . U . . .
H6CA H 0.585688 0.338698 0.107955 0.080 Uiso 1 1 calc R . . . .
H3EA H 0.530441 0.277945 0.129491 0.080 Uiso 1 1 calc R . . . .
C03Q C 0.5889(12) 0.9330(12) 0.5220(7) 0.082(6) Uani 1 1 d . U . . .
H7CA H 0.562230 0.936836 0.548748 0.099 Uiso 1 1 calc R . . . .
H4EA H 0.587766 0.982638 0.507064 0.099 Uiso 1 1 calc R . . . .
C03R C 0.6740(12) 0.9143(11) 0.5356(7) 0.075(5) Uani 1 1 d . U . . .
H8CA H 0.701195 0.955921 0.554267 0.090 Uiso 1 1 calc R . . . .
H5EA H 0.675585 0.867113 0.552976 0.090 Uiso 1 1 calc R . . . .
C03S C 0.5119(11) 0.6503(10) 0.0524(6) 0.071(5) Uani 1 1 d . U . . .
H9CA H 0.535969 0.609434 0.070230 0.085 Uiso 1 1 calc R . . . .
H6EA H 0.550687 0.672173 0.034128 0.085 Uiso 1 1 calc R . . . .
C03T C 1.0295(14) 0.3893(12) 0.0994(7) 0.091(7) Uani 1 1 d . U . . .
H0DA H 1.068920 0.420991 0.086555 0.137 Uiso 1 1 calc GR . . . .
H7EA H 0.996485 0.361291 0.075825 0.137 Uiso 1 1 calc GR . . . .
H8EA H 1.054466 0.353469 0.120004 0.137 Uiso 1 1 calc GR . . . .
C03U C 1.1968(11) 0.7626(11) 0.2424(7) 0.072(5) Uani 1 1 d . U . . .
H1DA H 1.192791 0.711534 0.228544 0.087 Uiso 1 1 calc R . . . .
H9EA H 1.232364 0.794978 0.226398 0.087 Uiso 1 1 calc R . . . .
C03V C 0.7611(13) 0.8223(9) 0.0404(6) 0.072(5) Uani 1 1 d . U . . .
H2DA H 0.790050 0.792918 0.020870 0.086 Uiso 1 1 calc R . . . .
H0FA H 0.706512 0.802418 0.036124 0.086 Uiso 1 1 calc R . . . .
C03W C 0.3836(13) 0.7405(11) 0.0235(7) 0.084(6) Uani 1 1 d . U . . .
H3DA H 0.340340 0.720374 0.039122 0.101 Uiso 1 1 calc R . . . .
H1FA H 0.365592 0.783089 0.004821 0.101 Uiso 1 1 calc R . . . .
C03X C 1.1311(14) 0.3891(12) 0.3370(8) 0.091(6) Uani 1 1 d . U . . .
H4DA H 1.143297 0.383872 0.369357 0.109 Uiso 1 1 calc R . . . .
H2FA H 1.102355 0.342139 0.324862 0.109 Uiso 1 1 calc R . . . .
C03Y C 0.4672(13) 1.0352(11) 0.3535(8) 0.085(6) Uani 1 1 d . U . . .
H5DA H 0.488112 1.057289 0.382702 0.102 Uiso 1 1 calc R . . . .
H3FA H 0.483443 1.070664 0.330819 0.102 Uiso 1 1 calc R . . . .
C03Z C 1.1209(9) 0.8477(7) 0.4854(5) 0.0465(8) Uani 1 1 d . U . . .
H6DA H 1.156917 0.816193 0.471768 0.056 Uiso 1 1 calc R . . . .
H4FA H 1.121897 0.833543 0.516857 0.056 Uiso 1 1 calc R . . . .
C040 C 0.8552(14) 0.1988(11) 0.2659(8) 0.086(6) Uani 1 1 d . U . . .
H04A H 0.881982 0.215360 0.295062 0.103 Uiso 1 1 calc R . . . .
H04B H 0.821511 0.153029 0.270107 0.103 Uiso 1 1 calc R . . . .
C041 C 0.9167(13) 0.7553(12) 0.5647(6) 0.081(6) Uani 1 1 d . U . . .
H04C H 0.873197 0.739478 0.580776 0.122 Uiso 1 1 calc GR . . . .
H04D H 0.931485 0.808996 0.570864 0.122 Uiso 1 1 calc GR . . . .
H04E H 0.960539 0.724849 0.574116 0.122 Uiso 1 1 calc GR . . . .
C042 C 0.4097(14) 0.6773(11) -0.0059(8) 0.089(6) Uani 1 1 d . U . . .
H04F H 0.364788 0.656030 -0.025940 0.107 Uiso 1 1 calc R . . . .
H04G H 0.448339 0.699279 -0.024321 0.107 Uiso 1 1 calc R . . . .
C043 C 1.2318(13) 0.7564(13) 0.2883(8) 0.090(6) Uani 1 1 d . U . . .
H04H H 1.244538 0.807743 0.301182 0.108 Uiso 1 1 calc R . . . .
H04I H 1.280254 0.730085 0.288899 0.108 Uiso 1 1 calc R . . . .
C044 C 1.1471(9) 0.9335(7) 0.4820(5) 0.0465(8) Uani 1 1 d . U . . .
H04J H 1.112242 0.964714 0.496744 0.056 Uiso 1 1 calc R . . . .
H04K H 1.199946 0.942822 0.497402 0.056 Uiso 1 1 calc R . . . .
C045 C 0.9621(14) 0.2490(12) 0.2265(9) 0.092(6) Uani 1 1 d . U . . .
H04L H 0.999555 0.233223 0.206842 0.110 Uiso 1 1 calc R . . . .
H04M H 0.991857 0.267365 0.254589 0.110 Uiso 1 1 calc R . . . .
C046 C 0.7419(13) 0.6215(10) -0.0154(7) 0.074(5) Uani 1 1 d . U . . .
H04N H 0.705035 0.652727 -0.033205 0.089 Uiso 1 1 calc R . . . .
H04O H 0.793496 0.648566 -0.012830 0.089 Uiso 1 1 calc R . . . .
C047 C 0.9123(14) 0.1808(11) 0.2362(8) 0.089(6) Uani 1 1 d . U . . .
H04P H 0.885173 0.159443 0.208138 0.107 Uiso 1 1 calc R . . . .
H04Q H 0.945299 0.141737 0.249997 0.107 Uiso 1 1 calc R . . . .
C048 C 0.5262(15) 1.1621(12) 0.2068(10) 0.105(7) Uani 1 1 d . U . . .
H04R H 0.508001 1.205971 0.222080 0.126 Uiso 1 1 calc R . . . .
H04S H 0.519512 1.171983 0.174679 0.126 Uiso 1 1 calc R . . . .
C049 C 0.6415(13) 1.0842(10) 0.2041(8) 0.088(6) Uani 1 1 d . U . . .
H04T H 0.696084 1.078812 0.215950 0.106 Uiso 1 1 calc R . . . .
H04U H 0.638113 1.086833 0.171536 0.106 Uiso 1 1 calc R . . . .
C04A C 0.3850(14) 1.0327(13) 0.3507(8) 0.093(7) Uani 1 1 d . U . . .
H04V H 0.367972 1.085104 0.348981 0.112 Uiso 1 1 calc R . . . .
H04W H 0.368451 1.009722 0.377859 0.112 Uiso 1 1 calc R . . . .
C04C C 1.0535(13) 0.6990(12) 0.0237(7) 0.082(6) Uani 1 1 d . U . . .
H04X H 1.106183 0.695535 0.039154 0.098 Uiso 1 1 calc R . . . .
H04Y H 1.058095 0.705527 -0.008176 0.098 Uiso 1 1 calc R . . . .
C04D C 1.0729(8) 0.9294(7) 0.4075(5) 0.0462(7) Uani 1 1 d D U . . .
H04Z H 1.033380 0.966055 0.411059 0.055 Uiso 1 1 calc R . . . .
H5FA H 1.083867 0.931446 0.376409 0.055 Uiso 1 1 calc R . . . .
C04E C 1.1819(17) 0.4065(15) 0.2640(9) 0.111(8) Uani 1 1 d . U . . .
H04 H 1.229263 0.410989 0.248973 0.134 Uiso 1 1 calc R . . . .
H6FA H 1.152807 0.358526 0.253964 0.134 Uiso 1 1 calc R . . . .
C04F C 1.2046(13) 0.4046(12) 0.3151(7) 0.082(6) Uani 1 1 d . U . . .
H7DA H 1.240609 0.364196 0.322592 0.099 Uiso 1 1 calc R . . . .
H7FA H 1.230594 0.453727 0.325699 0.099 Uiso 1 1 calc R . . . .
C04G C 0.3055(15) 0.9015(13) 0.1492(10) 0.112(8) Uani 1 1 d . U . . .
H8DA H 0.303954 0.954196 0.159058 0.168 Uiso 1 1 calc GR . . . .
H8FA H 0.260039 0.871876 0.157155 0.168 Uiso 1 1 calc GR . . . .
H9FA H 0.305820 0.899847 0.117085 0.168 Uiso 1 1 calc GR . . . .
C04H C 0.4440(15) 0.6152(12) 0.0219(9) 0.099(7) Uani 1 1 d . U . . .
H9DA H 0.461599 0.575824 0.002782 0.119 Uiso 1 1 calc R . . . .
H0GA H 0.405041 0.591166 0.039361 0.119 Uiso 1 1 calc R . . . .
C04I C 1.0214(16) 0.7626(13) 0.0395(8) 0.101(7) Uani 1 1 d . U . . .
H0EA H 0.968357 0.766775 0.024746 0.121 Uiso 1 1 calc R . . . .
H1GA H 1.052745 0.809227 0.033560 0.121 Uiso 1 1 calc R . . . .
C04J C 0.6133(14) 1.1547(11) 0.2224(9) 0.094(7) Uani 1 1 d . U . . .
H1EA H 0.643474 1.199451 0.212737 0.113 Uiso 1 1 calc R . . . .
H2GA H 0.621323 1.153497 0.255126 0.113 Uiso 1 1 calc R . . . .
C4 C 0.7313(15) 0.9579(12) 0.0600(7) 0.088(6) Uani 1 1 d . U . . .
H4A H 0.675181 0.945632 0.059550 0.106 Uiso 1 1 calc R . . . .
H4B H 0.739222 1.011271 0.050901 0.106 Uiso 1 1 calc R . . . .
C9 C 0.7657(15) 0.9039(10) 0.0278(7) 0.085(6) Uani 1 1 d . U . . .
H9A H 0.738027 0.908882 -0.002235 0.102 Uiso 1 1 calc R . . . .
H9B H 0.820481 0.920520 0.026432 0.102 Uiso 1 1 calc R . . . .
C3 C 0.595(2) 0.2253(15) 0.4184(9) 0.188(4) Uani 1 1 d D U . . .
H3A H 0.560666 0.178989 0.412279 0.226 Uiso 1 1 calc R . . . .
H3B H 0.642652 0.218412 0.404471 0.226 Uiso 1 1 calc R . . . .
C14 C 0.616(2) 0.2341(18) 0.4681(9) 0.188(5) Uani 1 1 d D U . . .
H14A H 0.641543 0.189108 0.479638 0.282 Uiso 1 1 calc R . . . .
H14B H 0.651411 0.279153 0.474497 0.282 Uiso 1 1 calc R . . . .
H14C H 0.569348 0.239692 0.482312 0.282 Uiso 1 1 calc R . . . .
C18 C 0.555(2) 0.2929(16) 0.3972(8) 0.188(4) Uani 1 1 d D U . . .
H18A H 0.588810 0.339624 0.403719 0.226 Uiso 1 1 calc R . . . .
H18B H 0.506577 0.299026 0.410222 0.226 Uiso 1 1 calc R . . . .
C0A C 0.537(2) 0.2827(17) 0.3467(8) 0.188(4) Uani 1 1 d D U . . .
H0AB H 0.585256 0.275822 0.333665 0.226 Uiso 1 1 calc R . . . .
H0AC H 0.502510 0.236367 0.340125 0.226 Uiso 1 1 calc R . . . .
C62 C 0.498(2) 0.3508(13) 0.3252(9) 0.188(4) Uani 1 1 d D U . . .
H62A H 0.537862 0.389120 0.317882 0.226 Uiso 1 1 calc R . . . .
H62B H 0.467521 0.374193 0.346611 0.226 Uiso 1 1 calc R . . . .
C191 C 0.444(2) 0.3283(18) 0.2831(11) 0.189(5) Uani 1 1 d D U . . .
H19A H 0.420524 0.373390 0.270503 0.283 Uiso 1 1 calc R . . . .
H19B H 0.474130 0.306047 0.261605 0.283 Uiso 1 1 calc R . . . .
H19C H 0.403806 0.291124 0.290327 0.283 Uiso 1 1 calc R . . . .
C31 C 1.1460(8) 0.9554(8) 0.4368(5) 0.0466(8) Uani 1 1 d D U . . .
H31A H 1.190545 0.934393 0.424723 0.056 Uiso 1 1 calc R . . . .
H31B H 1.152751 1.011332 0.435639 0.056 Uiso 1 1 calc R . . . .

loop_
_atom_site_aniso_label
_atom_site_aniso_U_11
_atom_site_aniso_U_22
_atom_site_aniso_U_33
_atom_site_aniso_U_23
_atom_site_aniso_U_13
_atom_site_aniso_U_12
Ag01 0.0244(5) 0.0401(4) 0.0267(5) -0.0049(3) -0.0013(4) -0.0012(3)
Ag02 0.0210(4) 0.0478(5) 0.0240(5) -0.0041(4) 0.0014(3) -0.0013(3)
Ag03 0.0238(4) 0.0421(4) 0.0239(5) -0.0012(3) 0.0017(3) -0.0017(3)
Ag04 0.0234(5) 0.0467(5) 0.0236(5) -0.0007(4) 0.0014(4) -0.0035(3)
Ag05 0.0284(5) 0.0491(5) 0.0234(5) -0.0010(4) 0.0021(4) 0.0025(4)
Ag06 0.0237(5) 0.0435(5) 0.0269(5) -0.0020(4) 0.0003(4) -0.0020(3)
Ag07 0.0263(5) 0.0462(5) 0.0243(5) -0.0031(4) 0.0000(4) 0.0003(3)
Ag08 0.0298(5) 0.0476(5) 0.0224(5) 0.0008(4) 0.0025(4) 0.0019(4)
Ag09 0.0274(5) 0.0457(5) 0.0268(5) -0.0045(4) -0.0015(4) 0.0007(3)
Ag0A 0.0261(5) 0.0528(5) 0.0255(5) -0.0011(4) 0.0021(4) 0.0021(4)
Ag0B 0.0295(5) 0.0483(5) 0.0271(5) -0.0037(4) 0.0005(4) 0.0026(4)
Ag0C 0.0313(5) 0.0436(5) 0.0262(5) -0.0031(4) -0.0007(4) 0.0017(4)
Ag0D 0.0304(5) 0.0516(5) 0.0240(5) 0.0009(4) 0.0035(4) 0.0016(4)
Ag0E 0.0295(5) 0.0481(5) 0.0237(5) 0.0015(4) 0.0038(4) 0.0026(4)
Ag0F 0.0318(5) 0.0526(5) 0.0257(5) -0.0026(4) 0.0011(4) 0.0023(4)
Cu0G 0.0225(9) 0.0468(9) 0.0247(10) -0.0024(7) 0.0012(7) -0.0040(7)
Cu0H 0.0301(10) 0.0455(9) 0.0282(10) -0.0006(7) 0.0009(8) 0.0024(7)
Cu0I 0.0335(10) 0.0451(9) 0.0274(10) -0.0068(8) 0.0019(8) -0.0036(8)
Cu0J 0.0252(9) 0.0455(9) 0.0295(10) -0.0037(7) -0.0014(8) -0.0021(7)
Cu0K 0.0436(12) 0.0471(10) 0.0245(10) 0.0001(8) -0.0039(9) 0.0035(8)
Cu0L 0.0269(10) 0.0503(10) 0.0289(10) 0.0001(8) 0.0033(8) -0.0043(7)
Cu0M 0.0236(9) 0.0537(10) 0.0279(10) 0.0043(8) 0.0011(8) -0.0003(7)
Cu0N 0.0394(11) 0.0497(10) 0.0234(10) -0.0017(8) 0.0018(8) 0.0040(8)
Cu0O 0.0335(11) 0.0502(10) 0.0323(11) 0.0019(8) 0.0001(8) -0.0014(8)
Cu0P 0.0323(11) 0.0625(11) 0.0286(11) 0.0031(8) 0.0064(8) 0.0041(8)
Cu0Q 0.0285(10) 0.0497(10) 0.0442(12) -0.0103(9) 0.0009(9) 0.0008(8)
Cu0R 0.0354(11) 0.0547(11) 0.0302(11) 0.0030(8) 0.0063(8) -0.0024(8)
S00S 0.0251(15) 0.0456(15) 0.0288(17) 0.0000(12) -0.0042(13) -0.0011(12)
S00T 0.0421(19) 0.0478(17) 0.0311(18) -0.0018(13) 0.0041(14) 0.0071(13)
S00U 0.0239(15) 0.0471(16) 0.0272(17) -0.0031(12) 0.0017(12) 0.0000(12)
S00V 0.0240(15) 0.0479(16) 0.0227(16) 0.0008(12) 0.0029(12) -0.0006(12)
S00W 0.0275(16) 0.0456(15) 0.0280(17) -0.0030(12) 0.0015(13) 0.0002(12)
S00X 0.0187(15) 0.0564(17) 0.0292(17) -0.0088(13) 0.0009(12) 0.0023(12)
S00Y 0.0343(17) 0.0480(16) 0.0276(17) -0.0045(13) -0.0009(13) -0.0025(13)
S00Z 0.0301(17) 0.0561(18) 0.0304(18) -0.0009(14) 0.0070(13) 0.0001(13)
S010 0.0288(17) 0.0578(18) 0.0309(18) 0.0014(14) 0.0050(13) 0.0037(13)
S011 0.0316(17) 0.0496(16) 0.0235(16) -0.0043(12) -0.0006(13) 0.0019(12)
S012 0.0443(9) 0.0459(8) 0.0442(9) -0.0002(7) 0.0043(7) 0.0011(7)
S013 0.0330(18) 0.0581(18) 0.0305(18) 0.0040(14) 0.0102(14) 0.0026(13)
S014 0.0411(19) 0.0500(17) 0.0332(19) -0.0018(14) -0.0026(15) 0.0086(14)
S015 0.0303(17) 0.0531(17) 0.0314(18) -0.0008(13) 0.0018(14) 0.0000(13)
S016 0.0292(17) 0.0547(18) 0.0365(19) -0.0051(14) 0.0002(14) 0.0010(13)
S017 0.0379(19) 0.0532(17) 0.0304(18) 0.0012(14) 0.0022(14) -0.0015(14)
S018 0.0403(19) 0.0573(18) 0.0271(18) -0.0020(14) 0.0039(14) 0.0031(14)
S019 0.0398(19) 0.0580(19) 0.0304(18) -0.0017(14) -0.0025(15) 0.0051(14)
O01A 0.030(5) 0.050(5) 0.053(6) -0.004(4) 0.006(4) 0.005(4)
O01B 0.039(6) 0.071(6) 0.057(7) -0.002(5) -0.005(5) -0.011(5)
O01C 0.061(7) 0.053(6) 0.061(8) -0.003(5) 0.004(6) 0.008(5)
O01D 0.068(9) 0.093(8) 0.055(8) 0.022(6) -0.010(7) -0.005(7)
O01E 0.062(8) 0.082(7) 0.042(7) -0.002(5) 0.004(6) 0.009(6)
O01F 0.051(8) 0.092(8) 0.078(10) 0.007(7) -0.018(7) -0.008(6)
C01G 0.029(6) 0.033(5) 0.037(6) -0.006(5) 0.004(5) 0.010(4)
C01H 0.035(6) 0.029(5) 0.028(6) -0.006(4) 0.001(5) 0.003(4)
C01I 0.027(6) 0.033(5) 0.034(6) 0.007(4) -0.005(5) -0.004(4)
C01J 0.036(6) 0.049(6) 0.027(6) 0.004(5) 0.002(5) -0.003(5)
C01K 0.048(7) 0.083(8) 0.049(7) 0.005(6) 0.016(6) 0.013(6)
C01L 0.032(6) 0.055(6) 0.053(7) 0.003(6) 0.010(6) 0.010(5)
C01M 0.059(8) 0.071(7) 0.045(7) -0.010(6) 0.018(6) 0.013(6)
C01N 0.026(6) 0.056(6) 0.040(7) 0.001(5) 0.003(5) 0.002(5)
C01O 0.043(7) 0.047(6) 0.041(7) 0.002(5) 0.004(6) -0.001(5)
C01P 0.036(6) 0.043(6) 0.042(7) -0.002(5) 0.000(5) -0.001(5)
C01Q 0.041(6) 0.041(5) 0.039(6) -0.002(5) 0.000(5) 0.014(5)
C01R 0.043(7) 0.059(6) 0.031(6) -0.012(5) 0.002(5) -0.007(5)
C01S 0.038(6) 0.043(6) 0.039(7) -0.006(5) 0.014(5) 0.003(5)
C01T 0.039(6) 0.043(6) 0.039(7) 0.010(5) -0.006(5) -0.008(5)
C01U 0.021(5) 0.047(6) 0.030(6) 0.005(5) 0.008(5) 0.005(4)
C01V 0.035(6) 0.040(5) 0.040(7) -0.004(5) 0.001(5) 0.005(5)
C01W 0.029(6) 0.061(7) 0.037(7) 0.006(6) -0.005(5) -0.005(5)
C01X 0.043(7) 0.065(7) 0.051(7) 0.003(6) 0.000(6) 0.014(6)
C01Y 0.047(7) 0.059(6) 0.041(7) 0.008(6) -0.001(6) 0.006(6)
C01Z 0.048(7) 0.044(6) 0.055(7) 0.002(5) -0.001(6) 0.001(5)
C020 0.037(6) 0.038(5) 0.038(6) 0.001(5) 0.007(5) -0.005(5)
C021 0.050(7) 0.074(7) 0.055(8) 0.013(6) 0.006(6) 0.004(6)
C022 0.043(7) 0.046(6) 0.046(7) -0.012(5) -0.008(6) 0.000(5)
C023 0.039(7) 0.048(6) 0.053(7) -0.010(6) 0.011(6) -0.001(5)
C024 0.049(7) 0.039(6) 0.052(7) -0.003(5) 0.001(6) 0.007(5)
C025 0.032(6) 0.066(7) 0.064(8) -0.006(6) 0.030(6) -0.005(5)
C026 0.043(7) 0.054(6) 0.048(7) 0.001(6) 0.004(6) 0.008(5)
C027 0.041(7) 0.046(6) 0.056(7) 0.009(5) 0.002(6) 0.001(5)
C028 0.027(6) 0.032(5) 0.044(7) -0.005(5) -0.002(5) 0.006(4)
C029 0.059(8) 0.054(6) 0.053(8) 0.003(6) -0.001(6) -0.003(6)
C02A 0.038(6) 0.047(6) 0.047(7) -0.005(5) 0.000(6) 0.002(5)
C02B 0.046(7) 0.059(7) 0.063(8) -0.006(6) 0.011(6) 0.003(6)
C02C 0.068(9) 0.080(8) 0.075(9) 0.012(7) 0.003(8) -0.012(7)
C02D 0.062(8) 0.060(7) 0.050(7) 0.009(6) 0.014(6) 0.008(6)
C02E 0.069(8) 0.055(7) 0.055(8) -0.010(6) 0.018(7) 0.027(6)
C02F 0.039(7) 0.073(7) 0.053(8) -0.015(6) 0.012(6) 0.000(6)
C02G 0.037(7) 0.069(7) 0.049(7) 0.007(6) 0.004(6) -0.007(6)
C02H 0.038(7) 0.070(7) 0.036(7) 0.000(6) -0.002(5) -0.014(6)
C02I 0.062(8) 0.055(7) 0.064(8) 0.015(6) -0.007(7) 0.002(6)
C02J 0.063(8) 0.043(6) 0.055(8) 0.002(6) 0.016(6) 0.012(6)
C02K 0.048(7) 0.071(7) 0.064(8) -0.002(6) 0.012(6) 0.000(6)
C02L 0.041(7) 0.056(6) 0.055(8) -0.007(6) 0.000(6) -0.001(5)
C02M 0.0458(9) 0.0466(8) 0.0458(9) 0.0003(5) 0.0048(5) 0.0021(5)
C02N 0.034(6) 0.042(5) 0.042(7) 0.004(5) -0.001(5) -0.004(5)
C02O 0.049(7) 0.076(7) 0.043(7) -0.007(6) 0.010(6) 0.003(6)
C02P 0.050(7) 0.057(6) 0.042(7) -0.009(6) -0.003(6) 0.011(6)
C02Q 0.049(7) 0.080(7) 0.034(7) -0.006(6) -0.002(6) 0.003(6)
C02R 0.050(7) 0.055(6) 0.046(7) -0.002(6) -0.003(6) -0.001(6)
C02S 0.047(7) 0.076(7) 0.052(8) 0.003(6) -0.008(6) 0.002(6)
C02T 0.043(7) 0.073(7) 0.054(8) 0.006(6) 0.004(6) 0.001(6)
C02U 0.023(5) 0.040(5) 0.025(6) -0.002(4) 0.010(4) 0.002(4)
C02V 0.052(7) 0.069(7) 0.043(7) -0.009(6) 0.006(6) 0.000(6)
C02W 0.0458(9) 0.0466(8) 0.0458(9) 0.0003(5) 0.0049(5) 0.0021(5)
C02X 0.061(8) 0.070(7) 0.046(7) -0.019(6) 0.007(6) 0.006(6)
C02Y 0.040(7) 0.057(6) 0.038(7) -0.003(5) -0.003(6) -0.004(5)
C02Z 0.079(9) 0.069(8) 0.072(9) -0.002(7) -0.012(7) -0.007(7)
C030 0.074(8) 0.062(7) 0.055(8) 0.001(6) -0.004(7) 0.006(6)
C031 0.069(8) 0.073(7) 0.046(8) -0.018(6) -0.005(7) -0.004(7)
C032 0.049(7) 0.059(7) 0.055(8) 0.015(6) -0.006(6) 0.001(6)
C033 0.043(7) 0.062(7) 0.057(8) 0.013(6) 0.007(6) 0.001(6)
C034 0.043(7) 0.081(8) 0.076(9) -0.011(7) 0.002(7) 0.007(6)
C035 0.048(7) 0.071(7) 0.075(9) -0.001(7) 0.004(7) -0.001(6)
C036 0.078(9) 0.066(7) 0.046(7) 0.002(6) 0.009(7) 0.008(7)
C037 0.088(10) 0.090(9) 0.095(10) -0.028(8) 0.009(8) 0.026(8)
C038 0.060(8) 0.068(7) 0.066(8) -0.012(7) 0.024(7) 0.007(6)
C039 0.063(8) 0.077(8) 0.045(7) -0.014(6) 0.013(6) 0.003(6)
C03A 0.075(9) 0.093(9) 0.078(9) 0.025(7) -0.003(8) 0.003(7)
C03B 0.068(8) 0.076(7) 0.032(7) -0.009(6) 0.010(6) -0.006(6)
C03C 0.075(9) 0.064(7) 0.071(9) 0.000(7) 0.014(7) 0.018(7)
C03D 0.070(9) 0.086(8) 0.064(8) 0.010(7) 0.034(7) 0.029(7)
C03E 0.036(7) 0.066(7) 0.050(7) -0.014(6) -0.004(6) 0.000(5)
C03F 0.061(8) 0.063(7) 0.050(7) 0.002(6) 0.010(6) 0.010(6)
C03G 0.064(8) 0.065(7) 0.054(8) 0.001(6) 0.008(7) -0.004(6)
C03H 0.057(8) 0.051(6) 0.062(8) -0.020(6) 0.016(6) -0.004(6)
C03I 0.071(9) 0.076(8) 0.086(9) 0.010(7) 0.006(8) 0.008(7)
C03J 0.048(7) 0.080(8) 0.074(9) 0.002(7) -0.009(7) -0.010(6)
C03K 0.057(8) 0.078(8) 0.051(8) -0.007(6) 0.011(6) 0.005(6)
C03L 0.078(9) 0.080(8) 0.064(9) -0.006(7) 0.016(7) -0.004(7)
C03M 0.037(6) 0.057(6) 0.045(7) 0.006(5) 0.006(6) -0.011(5)
C03N 0.087(10) 0.087(9) 0.074(9) 0.000(7) -0.009(8) 0.021(7)
C03O 0.061(8) 0.058(7) 0.047(7) 0.011(6) -0.003(6) -0.011(6)
C03P 0.080(9) 0.059(7) 0.058(8) -0.013(6) -0.007(7) 0.009(6)
C03Q 0.076(9) 0.105(9) 0.068(9) -0.021(8) 0.017(8) 0.012(8)
C03R 0.072(9) 0.081(8) 0.072(9) -0.018(7) 0.010(7) 0.012(7)
C03S 0.069(8) 0.072(8) 0.066(8) 0.001(7) -0.007(7) -0.008(7)
C03T 0.114(15) 0.095(12) 0.070(12) -0.046(10) 0.026(11) 0.024(11)
C03U 0.051(8) 0.099(9) 0.073(9) 0.010(7) 0.032(7) 0.003(7)
C03V 0.090(9) 0.067(7) 0.059(8) 0.002(7) 0.008(7) 0.009(7)
C03W 0.083(9) 0.089(9) 0.080(9) 0.003(8) 0.000(8) 0.019(7)
C03X 0.093(10) 0.092(9) 0.089(10) 0.017(8) 0.013(8) 0.024(8)
C03Y 0.081(9) 0.087(9) 0.087(10) -0.010(8) 0.010(8) 0.002(7)
C03Z 0.0462(9) 0.0469(9) 0.0462(9) 0.0003(5) 0.0050(5) 0.0022(5)
C040 0.102(10) 0.070(8) 0.088(10) 0.009(7) 0.017(8) 0.023(7)
C041 0.082(12) 0.120(13) 0.040(9) -0.003(9) -0.012(9) 0.023(10)
C042 0.096(10) 0.085(9) 0.083(10) 0.005(8) -0.002(8) -0.005(8)
C043 0.063(9) 0.114(10) 0.092(10) 0.012(8) 0.005(8) -0.004(8)
C044 0.0462(9) 0.0469(9) 0.0462(9) 0.0003(5) 0.0049(5) 0.0022(5)
C045 0.088(10) 0.097(9) 0.094(10) 0.023(8) 0.017(8) 0.019(8)
C046 0.084(9) 0.077(8) 0.061(8) -0.003(7) 0.010(7) 0.000(7)
C047 0.094(10) 0.085(9) 0.092(10) 0.025(8) 0.019(8) 0.017(8)
C048 0.107(11) 0.084(9) 0.123(11) 0.020(8) 0.007(9) 0.012(8)
C049 0.079(9) 0.076(8) 0.105(10) 0.014(8) -0.001(8) -0.006(7)
C04A 0.091(10) 0.101(9) 0.089(10) -0.013(8) 0.017(8) 0.009(8)
C04C 0.086(10) 0.104(9) 0.062(9) -0.015(7) 0.032(8) 0.000(8)
C04D 0.0459(9) 0.0467(8) 0.0459(9) 0.0003(5) 0.0049(5) 0.0020(5)
C04E 0.106(11) 0.125(11) 0.103(11) 0.020(9) 0.003(9) 0.023(9)
C04F 0.079(9) 0.090(9) 0.080(9) -0.013(7) 0.005(8) 0.033(7)
C04G 0.102(15) 0.105(13) 0.127(16) 0.034(12) -0.003(13) 0.019(12)
C04H 0.095(10) 0.095(9) 0.100(10) -0.012(8) -0.017(8) -0.002(8)
C04I 0.106(11) 0.096(9) 0.099(11) 0.017(8) 0.013(8) -0.012(8)
C04J 0.095(10) 0.079(9) 0.106(10) 0.003(8) 0.010(8) -0.004(8)
C4 0.102(10) 0.091(9) 0.073(9) 0.008(8) 0.016(8) 0.003(8)
C9 0.112(10) 0.070(8) 0.074(9) -0.002(7) 0.008(8) 0.012(8)
C3 0.188(4) 0.188(4) 0.188(4) 0.0022(7) 0.0221(9) 0.0116(7)
C14 0.188(5) 0.188(5) 0.188(5) 0.0021(12) 0.0224(13) 0.0114(13)
C18 0.188(4) 0.188(4) 0.188(4) 0.0022(6) 0.0221(8) 0.0117(7)
C0A 0.188(4) 0.188(4) 0.188(4) 0.0022(6) 0.0221(8) 0.0117(7)
C62 0.188(4) 0.188(4) 0.188(4) 0.0022(7) 0.0221(8) 0.0117(7)
C191 0.189(5) 0.189(5) 0.189(5) 0.0022(12) 0.0222(13) 0.0117(13)
C31 0.0463(9) 0.0470(9) 0.0463(9) 0.0004(5) 0.0050(5) 0.0022(5)

loop_
_atom_type_symbol
_atom_type_description
_atom_type_scat_dispersion_real
_atom_type_scat_dispersion_imag
_atom_type_scat_source
C C 0.0181 0.0091 'International Tables Vol C Tables 4.2.6.8 and 6.1.1.4'
H H 0.0000 0.0000 'International Tables Vol C Tables 4.2.6.8 and 6.1.1.4'
Ag Ag 0.1306 4.2820 'International Tables Vol C Tables 4.2.6.8 and 6.1.1.4'
Cu Cu -1.9646 0.5888 'International Tables Vol C Tables 4.2.6.8 and 6.1.1.4'
O O 0.0492 0.0322 'International Tables Vol C Tables 4.2.6.8 and 6.1.1.4'
S S 0.3331 0.5567 'International Tables Vol C Tables 4.2.6.8 and 6.1.1.4'

loop_
_geom_angle_atom_site_label_1
_geom_angle_atom_site_label_2
_geom_angle_atom_site_label_3
_geom_angle
_geom_angle_site_symmetry_1
_geom_angle_site_symmetry_3
_geom_angle_publ_flag
Ag02 Ag01 Ag03 58.59(3) . . ?
Ag02 Ag01 Ag07 121.26(4) . . ?
Ag02 Ag01 Ag08 60.14(3) . . ?
Ag02 Ag01 Ag09 82.92(3) . . ?
Ag02 Ag01 Ag0B 113.33(3) . . ?
Ag02 Ag01 Cu0G 56.17(4) . . ?
Ag03 Ag01 Ag09 113.52(3) . . ?
Ag03 Ag01 Cu0G 52.59(3) . . ?
Ag04 Ag01 Ag02 68.63(3) . . ?
Ag04 Ag01 Ag03 59.11(3) . . ?
Ag04 Ag01 Ag07 107.43(4) . . ?
Ag04 Ag01 Ag08 93.16(4) . . ?
Ag04 Ag01 Ag09 56.93(3) . . ?
Ag04 Ag01 Ag0B 62.74(3) . . ?
Ag04 Ag01 Ag0C 65.37(3) . . ?
Ag04 Ag01 Cu0G 106.73(4) . . ?
Ag04 Ag01 Cu0J 159.29(6) . . ?
Ag07 Ag01 Ag03 166.31(4) . . ?
Ag07 Ag01 Ag09 54.67(3) . . ?
Ag07 Ag01 Ag0B 115.02(4) . . ?
Ag07 Ag01 Cu0G 140.34(4) . . ?
Ag08 Ag01 Ag03 118.38(4) . . ?
Ag08 Ag01 Ag07 61.72(3) . . ?
Ag08 Ag01 Ag09 51.95(3) . . ?
Ag08 Ag01 Ag0B 154.42(4) . . ?
Ag08 Ag01 Cu0G 96.97(5) . . ?
Ag0B Ag01 Ag03 58.24(3) . . ?
Ag0B Ag01 Ag09 104.16(3) . . ?
Ag0B Ag01 Cu0G 98.22(4) . . ?
Ag0C Ag01 Ag02 130.19(4) . . ?
Ag0C Ag01 Ag03 109.37(3) . . ?
Ag0C Ag01 Ag07 59.28(3) . . ?
Ag0C Ag01 Ag08 104.20(4) . . ?
Ag0C Ag01 Ag09 56.49(3) . . ?
Ag0C Ag01 Ag0B 59.41(3) . . ?
Ag0C Ag01 Cu0G 157.62(5) . . ?
Ag0C Ag01 Cu0J 110.62(5) . . ?
Cu0G Ag01 Ag09 138.61(5) . . ?
Cu0J Ag01 Ag02 105.49(5) . . ?
Cu0J Ag01 Ag03 136.09(5) . . ?
Cu0J Ag01 Ag07 57.51(4) . . ?
Cu0J Ag01 Ag08 67.58(5) . . ?
Cu0J Ag01 Ag09 103.27(5) . . ?
Cu0J Ag01 Ag0B 134.50(6) . . ?
Cu0J Ag01 Cu0G 84.01(5) . . ?
S00U Ag01 Ag02 93.93(8) . . ?
S00U Ag01 Ag03 88.87(7) . . ?
S00U Ag01 Ag04 147.90(7) . . ?
S00U Ag01 Ag07 104.65(7) . . ?
S00U Ag01 Ag08 101.25(8) . . ?
S00U Ag01 Ag09 150.54(8) . . ?
S00U Ag01 Ag0B 103.95(8) . . ?
S00U Ag01 Ag0C 135.72(8) . . ?
S00U Ag01 Cu0G 43.49(7) . . ?
S00U Ag01 Cu0J 49.25(8) . . ?
Ag01 Ag02 Ag04 53.31(3) . . ?
Ag01 Ag02 Ag05 119.18(4) . . ?
Ag01 Ag02 Ag08 60.00(3) . . ?
Ag01 Ag02 Ag0A 157.27(4) . . ?
Ag03 Ag02 Ag01 62.37(3) . . ?
Ag03 Ag02 Ag04 55.51(3) . . ?
Ag03 Ag02 Ag05 167.60(4) . . ?
Ag03 Ag02 Ag08 121.98(4) . . ?
Ag03 Ag02 Ag0A 114.98(3) . . ?
Ag03 Ag02 Cu0G 56.99(4) . . ?
Ag05 Ag02 Ag04 114.41(4) . . ?
Ag06 Ag02 Ag01 106.61(4) . . ?
Ag06 Ag02 Ag03 59.91(3) . . ?
Ag06 Ag02 Ag04 58.02(3) . . ?
Ag06 Ag02 Ag05 109.41(4) . . ?
Ag06 Ag02 Ag08 133.70(4) . . ?
Ag06 Ag02 Ag0A 59.05(3) . . ?
Ag06 Ag02 Cu0G 109.91(5) . . ?
Ag08 Ag02 Ag04 84.53(3) . . ?
Ag08 Ag02 Ag05 59.56(3) . . ?
Ag08 Ag02 Ag0A 115.21(4) . . ?
Ag0A Ag02 Ag04 105.44(3) . . ?
Ag0A Ag02 Ag05 58.27(3) . . ?
Ag0E Ag02 Ag01 95.82(4) . . ?
Ag0E Ag02 Ag03 108.54(4) . . ?
Ag0E Ag02 Ag04 57.80(3) . . ?
Ag0E Ag02 Ag05 59.44(3) . . ?
Ag0E Ag02 Ag06 65.57(3) . . ?
Ag0E Ag02 Ag08 71.82(3) . . ?
Ag0E Ag02 Ag0A 62.79(3) . . ?
Ag0E Ag02 Cu0G 161.17(6) . . ?
Cu0G Ag02 Ag01 67.33(4) . . ?
Cu0G Ag02 Ag04 103.83(5) . . ?
Cu0G Ag02 Ag05 135.41(5) . . ?
Cu0G Ag02 Ag08 104.43(4) . . ?
Cu0G Ag02 Ag0A 132.20(5) . . ?
S011 Ag02 Ag01 99.85(8) . . ?
S011 Ag02 Ag03 104.22(8) . . ?
S011 Ag02 Ag04 150.67(9) . . ?
S011 Ag02 Ag05 87.81(8) . . ?
S011 Ag02 Ag06 134.58(8) . . ?
S011 Ag02 Ag08 91.49(7) . . ?
S011 Ag02 Ag0A 102.54(8) . . ?
S011 Ag02 Ag0E 147.24(9) . . ?
S011 Ag02 Cu0G 49.11(9) . . ?
Ag02 Ag03 Ag01 59.04(3) . . ?
Ag02 Ag03 Ag0B 115.72(4) . . ?
Ag02 Ag03 Cu0I 119.06(5) . . ?
Ag02 Ag03 Cu0M 86.95(5) . . ?
Ag04 Ag03 Ag01 55.95(3) . . ?
Ag04 Ag03 Ag02 67.54(3) . . ?
Ag04 Ag03 Ag06 62.10(3) . . ?
Ag04 Ag03 Ag0B 62.46(3) . . ?
Ag04 Ag03 Cu0I 86.20(5) . . ?
Ag04 Ag03 Cu0M 123.75(5) . . ?
Ag06 Ag03 Ag01 103.86(4) . . ?
Ag06 Ag03 Ag02 59.58(3) . . ?
Ag06 Ag03 Ag0B 119.78(4) . . ?
Ag06 Ag03 Cu0I 59.51(5) . . ?
Ag06 Ag03 Cu0M 61.74(5) . . ?
Ag0B Ag03 Ag01 60.34(3) . . ?
Ag0B Ag03 Cu0I 95.47(5) . . ?
Cu0G Ag03 Ag01 67.67(4) . . ?
Cu0G Ag03 Ag02 61.55(5) . . ?
Cu0G Ag03 Ag04 117.50(5) . . ?
Cu0G Ag03 Ag06 113.57(5) . . ?
Cu0G Ag03 Ag0B 111.28(5) . . ?
Cu0G Ag03 Cu0I 150.08(6) . . ?
Cu0G Ag03 Cu0M 87.65(6) . . ?
Cu0I Ag03 Ag01 140.86(5) . . ?
Cu0M Ag03 Ag01 144.32(5) . . ?
Cu0M Ag03 Ag0B 155.25(5) . . ?
Cu0M Ag03 Cu0I 63.11(5) . . ?
S00V Ag03 Ag01 116.87(7) . . ?
S00V Ag03 Ag02 90.62(8) . . ?
S00V Ag03 Ag04 157.80(8) . . ?
S00V Ag03 Ag06 104.14(8) . . ?
S00V Ag03 Ag0B 135.66(8) . . ?
S00V Ag03 Cu0G 49.34(7) . . ?
S00V Ag03 Cu0I 101.98(7) . . ?
S00V Ag03 Cu0M 47.43(7) . . ?
S00V Ag03 S00Y 117.43(11) . . ?
S00Y Ag03 Ag01 111.57(8) . . ?
S00Y Ag03 Ag02 149.74(9) . . ?
S00Y Ag03 Ag04 83.38(8) . . ?
S00Y Ag03 Ag06 100.05(8) . . ?
S00Y Ag03 Ag0B 52.07(7) . . ?
S00Y Ag03 Cu0G 145.74(9) . . ?
S00Y Ag03 Cu0I 47.64(8) . . ?
S00Y Ag03 Cu0M 103.34(8) . . ?
Ag01 Ag04 Ag02 58.06(3) . . ?
Ag01 Ag04 Ag03 64.95(3) . . ?
Ag01 Ag04 Ag06 108.63(4) . . ?
Ag01 Ag04 Ag09 70.62(3) . . ?
Ag01 Ag04 Ag0B 62.33(3) . . ?
Ag01 Ag04 Ag0C 58.94(3) . . ?
Ag01 Ag04 Ag0E 96.04(4) . . ?
Ag01 Ag04 Cu0L 160.28(6) . . ?
Ag01 Ag04 Cu0O 107.01(4) . . ?
Ag02 Ag04 Cu0O 139.22(5) . . ?
Ag03 Ag04 Ag02 56.95(3) . . ?
Ag03 Ag04 Ag06 59.47(3) . . ?
Ag03 Ag04 Ag09 131.81(4) . . ?
Ag03 Ag04 Ag0B 59.80(3) . . ?
Ag03 Ag04 Ag0C 108.92(4) . . ?
Ag03 Ag04 Ag0E 105.77(4) . . ?
Ag03 Ag04 Cu0L 110.72(5) . . ?
Ag03 Ag04 Cu0O 156.91(6) . . ?
Ag06 Ag04 Ag02 55.49(3) . . ?
Ag06 Ag04 Ag0B 114.95(4) . . ?
Ag06 Ag04 Ag0C 167.01(4) . . ?
Ag06 Ag04 Cu0O 140.10(5) . . ?
Ag09 Ag04 Ag02 84.37(3) . . ?
Ag09 Ag04 Ag06 123.00(4) . . ?
Ag09 Ag04 Ag0B 113.61(4) . . ?
Ag09 Ag04 Ag0C 58.96(3) . . ?
Ag09 Ag04 Cu0O 55.30(4) . . ?
Ag0B Ag04 Ag02 105.39(4) . . ?
Ag0B Ag04 Ag0C 57.44(3) . . ?
Ag0B Ag04 Cu0O 97.13(5) . . ?
Ag0C Ag04 Ag02 114.30(3) . . ?
Ag0C Ag04 Cu0O 52.66(4) . . ?
Ag0E Ag04 Ag02 53.32(3) . . ?
Ag0E Ag04 Ag06 62.66(3) . . ?
Ag0E Ag04 Ag09 60.90(3) . . ?
Ag0E Ag04 Ag0B 157.12(4) . . ?
Ag0E Ag04 Ag0C 119.55(4) . . ?
Ag0E Ag04 Cu0O 96.43(5) . . ?
Cu0L Ag04 Ag02 102.89(5) . . ?
Cu0L Ag04 Ag06 56.96(4) . . ?
Cu0L Ag04 Ag09 104.67(5) . . ?
Cu0L Ag04 Ag0B 133.92(5) . . ?
Cu0L Ag04 Ag0C 136.03(5) . . ?
Cu0L Ag04 Ag0E 65.94(5) . . ?
Cu0L Ag04 Cu0O 83.92(5) . . ?
S015 Ag04 Ag01 147.55(8) . . ?
S015 Ag04 Ag02 150.46(9) . . ?
S015 Ag04 Ag03 135.10(8) . . ?
S015 Ag04 Ag06 103.79(8) . . ?
S015 Ag04 Ag09 92.85(8) . . ?
S015 Ag04 Ag0B 102.65(9) . . ?
S015 Ag04 Ag0C 88.63(8) . . ?
S015 Ag04 Ag0E 99.87(9) . . ?
S015 Ag04 Cu0L 49.36(8) . . ?
S015 Ag04 Cu0O 43.34(8) . . ?
Ag08 Ag05 Ag02 59.07(3) . . ?
Ag08 Ag05 Cu0N 85.84(5) . . ?
Ag08 Ag05 Cu0P 121.08(5) . . ?
Ag0A Ag05 Ag02 60.64(3) . . ?
Ag0A Ag05 Ag08 116.99(4) . . ?
Ag0A Ag05 Cu0N 154.94(6) . . ?
Ag0A Ag05 Cu0P 95.26(5) . . ?
Ag0D Ag05 Ag02 102.10(4) . . ?
Ag0D Ag05 Ag08 59.05(3) . . ?
Ag0D Ag05 Ag0A 120.74(4) . . ?
Ag0D Ag05 Cu0N 60.51(4) . . ?
Ag0D Ag05 Cu0P 62.14(5) . . ?
Ag0E Ag05 Ag02 56.07(3) . . ?
Ag0E Ag05 Ag08 70.18(3) . . ?
Ag0E Ag05 Ag0A 62.54(3) . . ?
Ag0E Ag05 Ag0D 61.97(3) . . ?
Ag0E Ag05 Cu0N 122.13(5) . . ?
Ag0E Ag05 Cu0P 86.12(5) . . ?
Cu0H Ag05 Ag02 68.57(5) . . ?
Cu0H Ag05 Ag08 59.33(5) . . ?
Cu0H Ag05 Ag0A 111.99(5) . . ?
Cu0H Ag05 Ag0D 111.28(5) . . ?
Cu0H Ag05 Ag0E 118.55(6) . . ?
Cu0H Ag05 Cu0N 87.94(6) . . ?
Cu0H Ag05 Cu0P 149.21(6) . . ?
Cu0N Ag05 Ag02 144.10(5) . . ?
Cu0P Ag05 Ag02 140.92(5) . . ?
Cu0P Ag05 Cu0N 62.24(6) . . ?
S00T Ag05 Ag02 118.06(9) . . ?
S00T Ag05 Ag08 88.24(8) . . ?
S00T Ag05 Ag0A 136.74(8) . . ?
S00T Ag05 Ag0D 102.20(8) . . ?
S00T Ag05 Ag0E 157.60(9) . . ?
S00T Ag05 Cu0H 49.56(9) . . ?
S00T Ag05 Cu0N 47.48(9) . . ?
S00T Ag05 Cu0P 100.65(10) . . ?
S00T Ag05 S010 118.07(11) . . ?
S010 Ag05 Ag02 111.13(8) . . ?
S010 Ag05 Ag08 151.47(8) . . ?
S010 Ag05 Ag0A 51.54(8) . . ?
S010 Ag05 Ag0D 101.83(8) . . ?
S010 Ag05 Ag0E 82.24(8) . . ?
S010 Ag05 Cu0H 146.30(9) . . ?
S010 Ag05 Cu0N 103.47(9) . . ?
S010 Ag05 Cu0P 47.40(8) . . ?
Ag02 Ag06 Ag03 60.51(3) . . ?
Ag02 Ag06 Ag04 66.49(3) . . ?
Ag02 Ag06 Ag0A 62.27(3) . . ?
Ag02 Ag06 Ag0E 55.25(3) . . ?
Ag02 Ag06 Cu0I 122.29(5) . . ?
Ag02 Ag06 Cu0M 86.26(4) . . ?
Ag03 Ag06 Ag04 58.43(3) . . ?
Ag03 Ag06 Ag0A 118.49(4) . . ?
Ag03 Ag06 Ag0E 101.32(3) . . ?
Ag03 Ag06 Cu0I 61.81(4) . . ?
Ag03 Ag06 Cu0M 59.55(4) . . ?
Ag04 Ag06 Ag0E 57.75(3) . . ?
Ag04 Ag06 Cu0M 117.91(5) . . ?
Ag0A Ag06 Ag04 114.54(4) . . ?
Ag0A Ag06 Ag0E 60.46(3) . . ?
Ag0A Ag06 Cu0I 157.37(5) . . ?
Ag0A Ag06 Cu0M 96.67(5) . . ?
Cu0I Ag06 Ag04 85.50(5) . . ?
Cu0I Ag06 Ag0E 141.84(5) . . ?
Cu0I Ag06 Cu0M 63.15(6) . . ?
Cu0L Ag06 Ag02 114.38(5) . . ?
Cu0L Ag06 Ag03 112.55(5) . . ?
Cu0L Ag06 Ag04 60.04(4) . . ?
Cu0L Ag06 Ag0A 109.76(6) . . ?
Cu0L Ag06 Ag0E 65.08(5) . . ?
Cu0L Ag06 Cu0I 88.97(6) . . ?
Cu0L Ag06 Cu0M 151.78(6) . . ?
Cu0M Ag06 Ag0E 140.65(5) . . ?
S00S Ag06 Ag02 80.17(6) . . ?
S00S Ag06 Ag03 97.51(8) . . ?
S00S Ag06 Ag04 145.34(7) . . ?
S00S Ag06 Ag0A 51.89(8) . . ?
S00S Ag06 Ag0E 110.59(8) . . ?
S00S Ag06 Cu0I 105.67(9) . . ?
S00S Ag06 Cu0L 149.94(9) . . ?
S00S Ag06 Cu0M 47.64(9) . . ?
S012 Ag06 Ag02 154.06(9) . . ?
S012 Ag06 Ag03 103.53(10) . . ?
S012 Ag06 Ag04 87.85(9) . . ?
S012 Ag06 Ag0A 137.95(10) . . ?
S012 Ag06 Ag0E 114.83(9) . . ?
S012 Ag06 Cu0I 47.81(10) . . ?
S012 Ag06 Cu0L 49.76(9) . . ?
S012 Ag06 Cu0M 103.51(10) . . ?
S012 Ag06 S00S 124.17(11) . . ?
Ag01 Ag07 Ag08 58.85(3) . . ?
Ag01 Ag07 Cu0K 119.41(5) . . ?
Ag01 Ag07 Cu0Q 84.96(5) . . ?
Ag09 Ag07 Ag01 68.70(3) . . ?
Ag09 Ag07 Ag08 55.40(3) . . ?
Ag09 Ag07 Ag0F 62.22(3) . . ?
Ag09 Ag07 Cu0K 87.13(5) . . ?
Ag09 Ag07 Cu0Q 122.84(5) . . ?
Ag0C Ag07 Ag01 58.96(3) . . ?
Ag0C Ag07 Ag08 101.84(3) . . ?
Ag0C Ag07 Ag09 61.35(3) . . ?
Ag0C Ag07 Ag0F 119.26(4) . . ?
Ag0C Ag07 Cu0K 60.65(4) . . ?
Ag0C Ag07 Cu0Q 61.58(4) . . ?
Ag0F Ag07 Ag01 116.41(4) . . ?
Ag0F Ag07 Ag08 60.74(3) . . ?
Ag0F Ag07 Cu0K 96.31(5) . . ?
Ag0F Ag07 Cu0Q 156.37(6) . . ?
Cu0J Ag07 Ag01 59.87(4) . . ?
Cu0J Ag07 Ag08 67.28(5) . . ?
Cu0J Ag07 Ag09 116.75(5) . . ?
Cu0J Ag07 Ag0C 112.42(5) . . ?
Cu0J Ag07 Ag0F 111.35(5) . . ?
Cu0J Ag07 Cu0K 149.42(7) . . ?
Cu0J Ag07 Cu0Q 87.54(6) . . ?
Cu0K Ag07 Ag08 141.54(5) . . ?
Cu0Q Ag07 Ag08 142.63(5) . . ?
Cu0Q Ag07 Cu0K 62.61(6) . . ?
S00X Ag07 Ag01 87.31(8) . . ?
S00X Ag07 Ag08 116.61(8) . . ?
S00X Ag07 Ag09 155.51(8) . . ?
S00X Ag07 Ag0C 102.56(8) . . ?
S00X Ag07 Ag0F 138.00(8) . . ?
S00X Ag07 Cu0J 49.34(8) . . ?
S00X Ag07 Cu0K 101.14(9) . . ?
S00X Ag07 Cu0Q 46.65(8) . . ?
S00X Ag07 S019 119.35(11) . . ?
S019 Ag07 Ag01 150.85(8) . . ?
S019 Ag07 Ag08 111.88(9) . . ?
S019 Ag07 Ag09 83.37(8) . . ?
S019 Ag07 Ag0C 100.82(8) . . ?
S019 Ag07 Ag0F 52.07(9) . . ?
S019 Ag07 Cu0J 146.34(9) . . ?
S019 Ag07 Cu0K 48.29(9) . . ?
S019 Ag07 Cu0Q 104.37(10) . . ?
Ag01 Ag08 Ag02 59.86(3) . . ?
Ag01 Ag08 Ag05 120.84(4) . . ?
Ag01 Ag08 Ag07 59.44(3) . . ?
Ag01 Ag08 Ag0E 84.31(3) . . ?
Ag01 Ag08 Ag0F 114.47(4) . . ?
Ag01 Ag08 Cu0J 55.34(4) . . ?
Ag02 Ag08 Ag05 61.37(3) . . ?
Ag02 Ag08 Ag07 118.72(4) . . ?
Ag02 Ag08 Ag0E 51.68(3) . . ?
Ag02 Ag08 Ag0F 154.38(4) . . ?
Ag02 Ag08 Cu0J 96.89(5) . . ?
Ag05 Ag08 Ag07 166.22(4) . . ?
Ag05 Ag08 Ag0E 53.73(3) . . ?
Ag05 Ag08 Ag0F 115.10(4) . . ?
Ag05 Ag08 Cu0J 139.83(5) . . ?
Ag07 Ag08 Ag0E 114.38(3) . . ?
Ag07 Ag08 Cu0J 53.18(4) . . ?
Ag09 Ag08 Ag01 70.78(4) . . ?
Ag09 Ag08 Ag02 93.11(4) . . ?
Ag09 Ag08 Ag05 106.64(4) . . ?
Ag09 Ag08 Ag07 59.80(3) . . ?
Ag09 Ag08 Ag0D 64.78(3) . . ?
Ag09 Ag08 Ag0E 57.11(3) . . ?
Ag09 Ag08 Ag0F 62.71(3) . . ?
Ag09 Ag08 Cu0H 160.01(5) . . ?
Ag09 Ag08 Cu0J 107.97(5) . . ?
Ag0D Ag08 Ag01 131.62(4) . . ?
Ag0D Ag08 Ag02 103.81(4) . . ?
Ag0D Ag08 Ag05 59.07(3) . . ?
Ag0D Ag08 Ag07 109.50(4) . . ?
Ag0D Ag08 Ag0E 56.12(3) . . ?
Ag0D Ag08 Ag0F 59.65(3) . . ?
Ag0D Ag08 Cu0J 158.26(5) . . ?
Ag0F Ag08 Ag07 58.10(3) . . ?
Ag0F Ag08 Ag0E 104.45(3) . . ?
Ag0F Ag08 Cu0J 98.64(5) . . ?
Cu0H Ag08 Ag01 105.23(5) . . ?
Cu0H Ag08 Ag02 68.91(4) . . ?
Cu0H Ag08 Ag05 57.69(5) . . ?
Cu0H Ag08 Ag07 136.06(5) . . ?
Cu0H Ag08 Ag0D 109.85(6) . . ?
Cu0H Ag08 Ag0E 103.41(5) . . ?
Cu0H Ag08 Ag0F 133.05(5) . . ?
Cu0H Ag08 Cu0J 83.64(6) . . ?
Cu0J Ag08 Ag0E 139.15(5) . . ?
S00W Ag08 Ag01 93.70(8) . . ?
S00W Ag08 Ag02 103.04(8) . . ?
S00W Ag08 Ag05 105.22(8) . . ?
S00W Ag08 Ag07 88.32(8) . . ?
S00W Ag08 Ag09 148.12(8) . . ?
S00W Ag08 Ag0D 134.50(9) . . ?
S00W Ag08 Ag0E 151.45(8) . . ?
S00W Ag08 Ag0F 102.27(7) . . ?
S00W Ag08 Cu0H 49.60(8) . . ?
S00W Ag08 Cu0J 43.50(8) . . ?
Ag04 Ag09 Ag01 52.46(3) . . ?
Ag04 Ag09 Ag0C 62.57(3) . . ?
Ag04 Ag09 Ag0D 118.12(4) . . ?
Ag04 Ag09 Ag0E 59.40(3) . . ?
Ag04 Ag09 Ag0F 155.50(4) . . ?
Ag04 Ag09 Cu0R 96.32(4) . . ?
Ag07 Ag09 Ag01 56.63(3) . . ?
Ag07 Ag09 Ag04 105.11(4) . . ?
Ag07 Ag09 Ag0C 59.27(3) . . ?
Ag07 Ag09 Ag0D 109.38(4) . . ?
Ag07 Ag09 Ag0E 132.71(4) . . ?
Ag07 Ag09 Ag0F 59.58(3) . . ?
Ag07 Ag09 Cu0R 157.54(5) . . ?
Ag08 Ag09 Ag01 57.27(3) . . ?
Ag08 Ag09 Ag04 93.80(4) . . ?
Ag08 Ag09 Ag07 64.80(3) . . ?
Ag08 Ag09 Ag0C 107.25(4) . . ?
Ag08 Ag09 Ag0D 59.62(3) . . ?
Ag08 Ag09 Ag0E 71.72(3) . . ?
Ag08 Ag09 Ag0F 62.89(3) . . ?
Ag08 Ag09 Cu0O 159.69(6) . . ?
Ag08 Ag09 Cu0R 107.70(5) . . ?
Ag0C Ag09 Ag01 54.48(3) . . ?
Ag0C Ag09 Ag0D 166.59(4) . . ?
Ag0C Ag09 Ag0E 121.65(4) . . ?
Ag0C Ag09 Ag0F 114.91(4) . . ?
Ag0C Ag09 Cu0R 140.04(5) . . ?
Ag0D Ag09 Ag01 114.21(4) . . ?
Ag0D Ag09 Cu0R 52.81(4) . . ?
Ag0E Ag09 Ag01 84.87(3) . . ?
Ag0E Ag09 Ag0D 59.32(3) . . ?
Ag0E Ag09 Ag0F 114.93(4) . . ?
Ag0E Ag09 Cu0R 54.68(4) . . ?
Ag0F Ag09 Ag01 104.94(3) . . ?
Ag0F Ag09 Ag0D 58.23(3) . . ?
Ag0F Ag09 Cu0R 97.98(5) . . ?
Cu0O Ag09 Ag01 103.04(5) . . ?
Cu0O Ag09 Ag04 67.82(5) . . ?
Cu0O Ag09 Ag07 110.35(5) . . ?
Cu0O Ag09 Ag0C 57.38(5) . . ?
Cu0O Ag09 Ag0D 136.00(6) . . ?
Cu0O Ag09 Ag0E 103.83(5) . . ?
Cu0O Ag09 Ag0F 133.52(5) . . ?
Cu0O Ag09 Cu0R 83.76(6) . . ?
Cu0R Ag09 Ag01 139.16(5) . . ?
S017 Ag09 Ag01 150.94(9) . . ?
S017 Ag09 Ag04 101.61(8) . . ?
S017 Ag09 Ag07 134.82(8) . . ?
S017 Ag09 Ag08 148.08(10) . . ?
S017 Ag09 Ag0C 104.66(9) . . ?
S017 Ag09 Ag0D 88.46(9) . . ?
S017 Ag09 Ag0E 92.30(8) . . ?
S017 Ag09 Ag0F 102.46(8) . . ?
S017 Ag09 Cu0O 49.58(9) . . ?
S017 Ag09 Cu0R 43.35(9) . . ?
Ag02 Ag0A Ag0E 54.88(3) . . ?
Ag05 Ag0A Ag02 61.10(3) . . ?
Ag05 Ag0A Ag0E 57.88(3) . . ?
Ag06 Ag0A Ag02 58.69(3) . . ?
Ag06 Ag0A Ag05 111.52(4) . . ?
Ag06 Ag0A Ag0E 62.46(3) . . ?
S00S Ag0A Ag02 81.25(8) . . ?
S00S Ag0A Ag05 135.93(8) . . ?
S00S Ag0A Ag06 58.24(8) . . ?
S00S Ag0A Ag0E 118.62(8) . . ?
S00S Ag0A S010 157.44(12) . . ?
S010 Ag0A Ag02 118.66(8) . . ?
S010 Ag0A Ag05 58.79(8) . . ?
S010 Ag0A Ag06 139.73(9) . . ?
S010 Ag0A Ag0E 83.27(9) . . ?
Ag01 Ag0B Ag04 54.93(3) . . ?
Ag03 Ag0B Ag01 61.42(3) . . ?
Ag03 Ag0B Ag04 57.73(3) . . ?
Ag0C Ag0B Ag01 58.16(3) . . ?
Ag0C Ag0B Ag03 111.02(4) . . ?
Ag0C Ag0B Ag04 61.97(3) . . ?
S00Y Ag0B Ag01 118.05(9) . . ?
S00Y Ag0B Ag03 57.60(8) . . ?
S00Y Ag0B Ag04 83.48(9) . . ?
S00Y Ag0B Ag0C 140.27(9) . . ?
S016 Ag0B Ag01 83.37(9) . . ?
S016 Ag0B Ag03 139.05(8) . . ?
S016 Ag0B Ag04 119.08(10) . . ?
S016 Ag0B Ag0C 58.37(9) . . ?
S016 Ag0B S00Y 156.30(13) . . ?
Ag01 Ag0C Ag04 55.69(3) . . ?
Ag01 Ag0C Ag07 61.76(3) . . ?
Ag01 Ag0C Ag09 69.03(3) . . ?
Ag01 Ag0C Ag0B 62.43(3) . . ?
Ag01 Ag0C Cu0K 123.09(5) . . ?
Ag01 Ag0C Cu0Q 85.99(5) . . ?
Ag07 Ag0C Ag04 102.15(4) . . ?
Ag07 Ag0C Ag09 59.38(3) . . ?
Ag07 Ag0C Ag0B 120.11(4) . . ?
Ag07 Ag0C Cu0K 61.54(4) . . ?
Ag07 Ag0C Cu0Q 60.79(5) . . ?
Ag09 Ag0C Ag04 58.47(3) . . ?
Ag09 Ag0C Cu0K 86.58(5) . . ?
Ag09 Ag0C Cu0Q 120.10(5) . . ?
Ag0B Ag0C Ag04 60.59(3) . . ?
Ag0B Ag0C Ag09 116.13(4) . . ?
Ag0B Ag0C Cu0K 155.26(6) . . ?
Ag0B Ag0C Cu0Q 95.65(5) . . ?
Cu0K Ag0C Ag04 143.95(6) . . ?
Cu0K Ag0C Cu0Q 62.65(6) . . ?
Cu0O Ag0C Ag01 117.23(6) . . ?
Cu0O Ag0C Ag04 67.13(5) . . ?
Cu0O Ag0C Ag07 112.83(6) . . ?
Cu0O Ag0C Ag09 60.07(5) . . ?
Cu0O Ag0C Ag0B 110.41(5) . . ?
Cu0O Ag0C Cu0K 88.89(6) . . ?
Cu0O Ag0C Cu0Q 150.82(7) . . ?
Cu0Q Ag0C Ag04 140.58(5) . . ?
S014 Ag0C Ag01 157.33(10) . . ?
S014 Ag0C Ag04 116.64(9) . . ?
S014 Ag0C Ag07 103.71(8) . . ?
S014 Ag0C Ag09 88.73(9) . . ?
S014 Ag0C Ag0B 135.96(8) . . ?
S014 Ag0C Cu0K 48.07(8) . . ?
S014 Ag0C Cu0O 49.57(9) . . ?
S014 Ag0C Cu0Q 102.34(9) . . ?
S014 Ag0C S016 118.56(12) . . ?
S016 Ag0C Ag01 82.65(8) . . ?
S016 Ag0C Ag04 111.68(8) . . ?
S016 Ag0C Ag07 100.74(7) . . ?
S016 Ag0C Ag09 150.61(8) . . ?
S016 Ag0C Ag0B 52.17(7) . . ?
S016 Ag0C Cu0K 103.23(9) . . ?
S016 Ag0C Cu0O 146.04(9) . . ?
S016 Ag0C Cu0Q 47.44(8) . . ?
Ag05 Ag0D Ag09 101.98(4) . . ?
Ag05 Ag0D Ag0E 58.96(3) . . ?
Ag05 Ag0D Ag0F 120.31(4) . . ?
Ag05 Ag0D Cu0N 61.88(4) . . ?
Ag05 Ag0D Cu0P 60.62(5) . . ?
Ag08 Ag0D Ag05 61.88(3) . . ?
Ag08 Ag0D Ag09 55.60(3) . . ?
Ag08 Ag0D Ag0E 70.11(3) . . ?
Ag08 Ag0D Ag0F 62.47(3) . . ?
Ag08 Ag0D Cu0N 88.05(5) . . ?
Ag08 Ag0D Cu0P 122.38(5) . . ?
Ag09 Ag0D Cu0P 142.36(5) . . ?
Ag0E Ag0D Ag09 59.49(3) . . ?
Ag0E Ag0D Cu0N 120.50(5) . . ?
Ag0E Ag0D Cu0P 83.83(5) . . ?
Ag0F Ag0D Ag09 60.73(3) . . ?
Ag0F Ag0D Ag0E 117.45(4) . . ?
Ag0F Ag0D Cu0N 96.71(5) . . ?
Ag0F Ag0D Cu0P 156.63(5) . . ?
Cu0N Ag0D Ag09 142.56(6) . . ?
Cu0N Ag0D Cu0P 62.18(6) . . ?
Cu0R Ag0D Ag05 112.23(5) . . ?
Cu0R Ag0D Ag08 117.76(6) . . ?
Cu0R Ag0D Ag09 67.91(5) . . ?
Cu0R Ag0D Ag0E 59.66(5) . . ?
Cu0R Ag0D Ag0F 111.20(6) . . ?
Cu0R Ag0D Cu0N 148.24(7) . . ?
Cu0R Ag0D Cu0P 87.30(6) . . ?
S013 Ag0D Ag05 102.21(8) . . ?
S013 Ag0D Ag08 156.63(9) . . ?
S013 Ag0D Ag09 117.46(9) . . ?
S013 Ag0D Ag0E 87.15(8) . . ?
S013 Ag0D Ag0F 137.23(9) . . ?
S013 Ag0D Cu0N 99.48(9) . . ?
S013 Ag0D Cu0P 46.76(9) . . ?
S013 Ag0D Cu0R 49.57(9) . . ?
S013 Ag0D S018 117.44(12) . . ?
S018 Ag0D Ag05 102.47(8) . . ?
S018 Ag0D Ag08 84.11(9) . . ?
S018 Ag0D Ag09 112.02(9) . . ?
S018 Ag0D Ag0E 153.09(9) . . ?
S018 Ag0D Ag0F 52.07(8) . . ?
S018 Ag0D Cu0N 48.66(9) . . ?
S018 Ag0D Cu0P 104.59(9) . . ?
S018 Ag0D Cu0R 144.65(9) . . ?
Ag02 Ag0E Ag04 68.88(3) . . ?
Ag02 Ag0E Ag05 64.48(3) . . ?
Ag02 Ag0E Ag06 59.18(3) . . ?
Ag02 Ag0E Ag08 56.50(3) . . ?
Ag02 Ag0E Ag09 92.26(4) . . ?
Ag02 Ag0E Ag0A 62.33(3) . . ?
Ag02 Ag0E Ag0D 106.11(4) . . ?
Ag02 Ag0E Cu0L 107.37(5) . . ?
Ag02 Ag0E Cu0R 158.17(5) . . ?
Ag04 Ag0E Ag06 59.59(3) . . ?
Ag04 Ag0E Ag08 82.52(3) . . ?
Ag04 Ag0E Ag09 59.71(3) . . ?
Ag04 Ag0E Ag0A 113.11(4) . . ?
Ag04 Ag0E Ag0D 120.29(4) . . ?
Ag04 Ag0E Cu0L 56.66(4) . . ?
Ag05 Ag0E Ag04 129.44(4) . . ?
Ag05 Ag0E Ag06 108.39(4) . . ?
Ag05 Ag0E Ag08 56.09(3) . . ?
Ag05 Ag0E Ag09 103.32(4) . . ?
Ag05 Ag0E Ag0A 59.58(3) . . ?
Ag05 Ag0E Ag0D 59.07(3) . . ?
Ag05 Ag0E Cu0L 157.74(5) . . ?
Ag06 Ag0E Ag08 113.32(4) . . ?
Ag06 Ag0E Cu0L 53.40(4) . . ?
Ag09 Ag0E Ag06 118.79(4) . . ?
Ag09 Ag0E Ag08 51.17(3) . . ?
Ag09 Ag0E Ag0A 153.22(4) . . ?
Ag09 Ag0E Cu0L 97.53(5) . . ?
Ag0A Ag0E Ag06 57.08(3) . . ?
Ag0A Ag0E Ag08 103.92(3) . . ?
Ag0A Ag0E Cu0L 98.17(5) . . ?
Ag0D Ag0E Ag06 165.00(4) . . ?
Ag0D Ag0E Ag08 53.77(3) . . ?
Ag0D Ag0E Ag09 61.20(3) . . ?
Ag0D Ag0E Ag0A 115.29(4) . . ?
Ag0D Ag0E Cu0L 140.77(5) . . ?
Cu0L Ag0E Ag08 138.71(5) . . ?
Cu0R Ag0E Ag04 105.60(5) . . ?
Cu0R Ag0E Ag05 110.24(5) . . ?
Cu0R Ag0E Ag06 137.62(5) . . ?
Cu0R Ag0E Ag08 102.36(5) . . ?
Cu0R Ag0E Ag09 67.73(5) . . ?
Cu0R Ag0E Ag0A 135.32(6) . . ?
Cu0R Ag0E Ag0D 57.30(4) . . ?
Cu0R Ag0E Cu0L 84.75(6) . . ?
S00Z Ag0E Ag02 148.97(9) . . ?
S00Z Ag0E Ag04 94.80(9) . . ?
S00Z Ag0E Ag05 135.64(9) . . ?
S00Z Ag0E Ag06 89.86(8) . . ?
S00Z Ag0E Ag08 150.35(8) . . ?
S00Z Ag0E Ag09 102.14(8) . . ?
S00Z Ag0E Ag0A 104.24(8) . . ?
S00Z Ag0E Ag0D 104.92(8) . . ?
S00Z Ag0E Cu0L 44.02(9) . . ?
S00Z Ag0E Cu0R 49.76(8) . . ?
Ag07 Ag0F Ag08 61.16(3) . . ?
Ag07 Ag0F Ag09 58.20(3) . . ?
Ag07 Ag0F Ag0D 110.60(4) . . ?
Ag09 Ag0F Ag08 54.40(3) . . ?
Ag0D Ag0F Ag08 57.88(3) . . ?
Ag0D Ag0F Ag09 61.04(3) . . ?
S018 Ag0F Ag07 140.45(9) . . ?
S018 Ag0F Ag08 84.57(9) . . ?
S018 Ag0F Ag09 118.23(8) . . ?
S018 Ag0F Ag0D 58.08(8) . . ?
S019 Ag0F Ag07 57.90(9) . . ?
S019 Ag0F Ag08 118.01(10) . . ?
S019 Ag0F Ag09 84.05(8) . . ?
S019 Ag0F Ag0D 139.96(8) . . ?
S019 Ag0F S018 155.84(12) . . ?
Ag02 Cu0G Ag01 56.51(4) . . ?
Ag03 Cu0G Ag01 59.74(4) . . ?
Ag03 Cu0G Ag02 61.46(4) . . ?
S00U Cu0G Ag01 53.03(9) . . ?
S00U Cu0G Ag02 102.64(11) . . ?
S00U Cu0G Ag03 103.20(10) . . ?
S00U Cu0G S00V 143.09(15) . . ?
S00U Cu0G S011 104.95(13) . . ?
S00V Cu0G Ag01 121.01(10) . . ?
S00V Cu0G Ag02 98.23(10) . . ?
S00V Cu0G Ag03 61.44(8) . . ?
S00V Cu0G S011 111.91(13) . . ?
S011 Cu0G Ag01 98.00(10) . . ?
S011 Cu0G Ag02 58.18(9) . . ?
S011 Cu0G Ag03 117.21(11) . . ?
Ag05 Cu0H Ag08 62.98(5) . . ?
S00T Cu0H Ag05 60.51(9) . . ?
S00T Cu0H Ag08 97.59(11) . . ?
S00T Cu0H S00W 110.92(14) . . ?
S00W Cu0H Ag05 120.12(11) . . ?
S00W Cu0H Ag08 59.92(9) . . ?
S011 Cu0H Ag05 100.73(10) . . ?
S011 Cu0H Ag08 101.95(10) . . ?
S011 Cu0H S00T 142.11(15) . . ?
S011 Cu0H S00W 106.96(15) . . ?
Ag06 Cu0I Ag03 58.68(4) . . ?
S00Y Cu0I Ag03 57.86(8) . . ?
S00Y Cu0I Ag06 108.05(10) . . ?
S012 Cu0I Ag03 109.73(11) . . ?
S012 Cu0I Ag06 58.11(10) . . ?
S012 Cu0I S00Y 121.30(15) . . ?
O01B Cu0I Ag03 116.9(3) . . ?
O01B Cu0I Ag06 127.4(4) . . ?
O01B Cu0I S00Y 109.1(4) . . ?
O01B Cu0I S012 124.1(3) . . ?
Ag01 Cu0J Ag08 57.08(4) . . ?
Ag07 Cu0J Ag01 62.62(4) . . ?
Ag07 Cu0J Ag08 59.53(4) . . ?
S00U Cu0J Ag01 59.28(8) . . ?
S00U Cu0J Ag07 119.09(10) . . ?
S00U Cu0J Ag08 100.37(10) . . ?
S00W Cu0J Ag01 104.22(10) . . ?
S00W Cu0J Ag07 102.03(11) . . ?
S00W Cu0J Ag08 53.52(9) . . ?
S00W Cu0J S00U 108.07(13) . . ?
S00W Cu0J S00X 143.05(14) . . ?
S00X Cu0J Ag01 96.13(9) . . ?
S00X Cu0J Ag07 60.81(10) . . ?
S00X Cu0J Ag08 120.32(11) . . ?
S00X Cu0J S00U 108.83(14) . . ?
Ag0C Cu0K Ag07 57.81(4) . . ?
S014 Cu0K Ag07 108.68(11) . . ?
S014 Cu0K Ag0C 57.52(10) . . ?
S014 Cu0K S019 119.88(16) . . ?
S019 Cu0K Ag07 57.84(10) . . ?
S019 Cu0K Ag0C 106.39(11) . . ?
O01D Cu0K Ag07 119.0(4) . . ?
O01D Cu0K Ag0C 127.5(4) . . ?
O01D Cu0K S014 122.3(4) . . ?
O01D Cu0K S019 112.4(4) . . ?
Ag04 Cu0L Ag0E 57.41(4) . . ?
Ag06 Cu0L Ag04 63.01(4) . . ?
Ag06 Cu0L Ag0E 61.52(4) . . ?
S00Z Cu0L Ag04 104.90(10) . . ?
S00Z Cu0L Ag06 105.88(11) . . ?
S00Z Cu0L Ag0E 54.78(9) . . ?
S00Z Cu0L S012 145.49(16) . . ?
S00Z Cu0L S015 106.50(15) . . ?
S012 Cu0L Ag04 96.18(11) . . ?
S012 Cu0L Ag06 60.17(9) . . ?
S012 Cu0L Ag0E 121.68(11) . . ?
S012 Cu0L S015 107.75(15) . . ?
S015 Cu0L Ag04 59.14(9) . . ?
S015 Cu0L Ag06 118.75(11) . . ?
S015 Cu0L Ag0E 100.36(9) . . ?
Ag03 Cu0M Ag06 58.71(4) . . ?
S00S Cu0M Ag03 105.09(10) . . ?
S00S Cu0M Ag06 57.88(9) . . ?
S00V Cu0M Ag03 59.03(9) . . ?
S00V Cu0M Ag06 111.75(10) . . ?
S00V Cu0M S00S 118.44(13) . . ?
O01A Cu0M Ag03 131.9(3) . . ?
O01A Cu0M Ag06 115.5(3) . . ?
O01A Cu0M S00S 108.8(3) . . ?
O01A Cu0M S00V 125.6(3) . . ?
Ag05 Cu0N Cu0P 58.51(5) . . ?
Ag0D Cu0N Ag05 57.61(4) . . ?
Ag0D Cu0N Cu0P 59.85(5) . . ?
S00T Cu0N Ag05 56.95(9) . . ?
S00T Cu0N Ag0D 107.94(11) . . ?
S00T Cu0N Cu0P 105.23(11) . . ?
S00T Cu0N S018 120.18(16) . . ?
S018 Cu0N Ag05 107.13(11) . . ?
S018 Cu0N Ag0D 58.58(9) . . ?
S018 Cu0N Cu0P 111.14(11) . . ?
O01E Cu0N Ag05 128.5(3) . . ?
O01E Cu0N Ag0D 120.8(3) . . ?
O01E Cu0N Cu0P 76.7(3) . . ?
O01E Cu0N S00T 121.6(4) . . ?
O01E Cu0N S018 112.1(4) . . ?
Ag09 Cu0O Ag04 56.88(4) . . ?
Ag0C Cu0O Ag04 60.21(4) . . ?
Ag0C Cu0O Ag09 62.55(5) . . ?
S014 Cu0O Ag04 120.93(12) . . ?
S014 Cu0O Ag09 97.40(10) . . ?
S014 Cu0O Ag0C 60.78(10) . . ?
S014 Cu0O S017 109.61(15) . . ?
S015 Cu0O Ag04 53.47(9) . . ?
S015 Cu0O Ag09 103.16(11) . . ?
S015 Cu0O Ag0C 103.72(12) . . ?
S015 Cu0O S014 144.07(17) . . ?
S015 Cu0O S017 106.22(15) . . ?
S017 Cu0O Ag04 100.00(11) . . ?
S017 Cu0O Ag09 59.07(9) . . ?
S017 Cu0O Ag0C 118.58(10) . . ?
Ag05 Cu0P Ag0D 57.24(5) . . ?
Ag05 Cu0P Cu0N 59.25(6) . . ?
Ag0D Cu0P Cu0N 57.98(5) . . ?
S010 Cu0P Ag05 59.11(10) . . ?
S010 Cu0P Ag0D 107.47(12) . . ?
S010 Cu0P Cu0N 111.00(11) . . ?
S013 Cu0P Ag05 107.74(12) . . ?
S013 Cu0P Ag0D 56.41(10) . . ?
S013 Cu0P Cu0N 103.74(11) . . ?
S013 Cu0P S010 121.79(15) . . ?
O01C Cu0P Ag05 118.9(3) . . ?
O01C Cu0P Ag0D 129.5(3) . . ?
O01C Cu0P Cu0N 77.0(3) . . ?
O01C Cu0P S010 109.2(3) . . ?
O01C Cu0P S013 123.4(4) . . ?
Ag07 Cu0Q Ag0C 57.63(5) . . ?
S00X Cu0Q Ag07 57.95(10) . . ?
S00X Cu0Q Ag0C 108.96(11) . . ?
S00X Cu0Q S016 121.02(15) . . ?
S016 Cu0Q Ag07 107.07(11) . . ?
S016 Cu0Q Ag0C 58.15(10) . . ?
O01F Cu0Q Ag07 129.2(5) . . ?
O01F Cu0Q Ag0C 118.3(4) . . ?
O01F Cu0Q S00X 123.9(3) . . ?
O01F Cu0Q S016 109.1(4) . . ?
Ag0D Cu0R Ag09 59.28(4) . . ?
Ag0D Cu0R Ag0E 63.04(5) . . ?
Ag0E Cu0R Ag09 57.58(4) . . ?
S00Z Cu0R Ag09 101.34(11) . . ?
S00Z Cu0R Ag0D 119.68(11) . . ?
S00Z Cu0R Ag0E 59.52(9) . . ?
S013 Cu0R Ag09 119.71(11) . . ?
S013 Cu0R Ag0D 60.45(9) . . ?
S013 Cu0R Ag0E 95.99(11) . . ?
S013 Cu0R S00Z 108.81(15) . . ?
S017 Cu0R Ag09 52.81(10) . . ?
S017 Cu0R Ag0D 102.02(11) . . ?
S017 Cu0R Ag0E 103.23(12) . . ?
S017 Cu0R S00Z 107.17(15) . . ?
S017 Cu0R S013 144.00(15) . . ?
Ag0A S00S Ag06 69.88(9) . . ?
Cu0M S00S Ag06 74.49(11) . . ?
Cu0M S00S Ag0A 137.40(14) . . ?
C01I S00S Ag06 117.5(3) . . ?
C01I S00S Ag0A 110.4(5) . . ?
C01I S00S Cu0M 106.3(5) . . ?
Cu0H S00T Ag05 69.93(10) . . ?
Cu0H S00T Cu0N 124.55(16) . . ?
Cu0N S00T Ag05 75.57(11) . . ?
C02D S00T Ag05 106.6(5) . . ?
C02D S00T Cu0H 112.7(6) . . ?
C02D S00T Cu0N 118.1(6) . . ?
Cu0G S00U Ag01 83.48(10) . . ?
Cu0G S00U Cu0J 129.11(17) . . ?
Cu0J S00U Ag01 71.47(10) . . ?
C01U S00U Ag01 104.6(4) . . ?
C01U S00U Cu0G 117.1(4) . . ?
C01U S00U Cu0J 111.8(4) . . ?
Cu0G S00V Ag03 69.22(9) . . ?
Cu0M S00V Ag03 73.53(10) . . ?
Cu0M S00V Cu0G 122.75(16) . . ?
C02U S00V Ag03 107.7(4) . . ?
C02U S00V Cu0G 116.6(4) . . ?
C02U S00V Cu0M 115.2(4) . . ?
Cu0H S00W Ag08 70.47(9) . . ?
Cu0J S00W Ag08 82.97(10) . . ?
Cu0J S00W Cu0H 126.88(15) . . ?
C01T S00W Ag08 105.2(4) . . ?
C01T S00W Cu0H 113.6(5) . . ?
C01T S00W Cu0J 117.4(5) . . ?
Cu0J S00X Ag07 69.86(10) . . ?
Cu0Q S00X Ag07 75.40(11) . . ?
Cu0Q S00X Cu0J 125.39(14) . . ?
C028 S00X Ag07 111.8(5) . . ?
C028 S00X Cu0J 114.1(4) . . ?
C028 S00X Cu0Q 117.4(4) . . ?
Ag0B S00Y Ag03 70.33(8) . . ?
Cu0I S00Y Ag03 74.50(11) . . ?
Cu0I S00Y Ag0B 134.67(17) . . ?
C01S S00Y Ag03 114.7(4) . . ?
C01S S00Y Ag0B 110.0(4) . . ?
C01S S00Y Cu0I 110.2(5) . . ?
Cu0L S00Z Ag0E 81.20(12) . . ?
Cu0L S00Z Cu0R 127.27(17) . . ?
Cu0R S00Z Ag0E 70.72(10) . . ?
C01G S00Z Ag0E 104.4(4) . . ?
C01G S00Z Cu0L 118.2(4) . . ?
C01G S00Z Cu0R 111.7(4) . . ?
Ag0A S010 Ag05 69.67(9) . . ?
Cu0P S010 Ag05 73.49(10) . . ?
Cu0P S010 Ag0A 134.49(16) . . ?
C01K S010 Ag05 118.8(6) . . ?
C01K S010 Ag0A 106.8(6) . . ?
C01K S010 Cu0P 114.0(6) . . ?
Cu0G S011 Ag02 72.71(10) . . ?
Cu0H S011 Ag02 84.97(12) . . ?
Cu0H S011 Cu0G 130.69(16) . . ?
C01H S011 Ag02 107.4(4) . . ?
C01H S011 Cu0G 110.8(4) . . ?
C01H S011 Cu0H 117.8(4) . . ?
Cu0I S012 Ag06 74.08(11) . . ?
Cu0I S012 Cu0L 124.83(16) . . ?
Cu0L S012 Ag06 70.07(10) . . ?
C02M S012 Ag06 111.8(4) . . ?
C02M S012 Cu0I 117.1(5) . . ?
C02M S012 Cu0L 114.5(5) . . ?
Cu0P S013 Ag0D 76.83(11) . . ?
Cu0P S013 Cu0R 125.26(17) . . ?
Cu0R S013 Ag0D 69.99(11) . . ?
C021 S013 Ag0D 110.5(6) . . ?
C021 S013 Cu0P 116.3(6) . . ?
C021 S013 Cu0R 115.6(6) . . ?
Cu0K S014 Ag0C 74.41(11) . . ?
Cu0O S014 Ag0C 69.65(10) . . ?
Cu0O S014 Cu0K 124.54(16) . . ?
C024 S014 Ag0C 107.9(5) . . ?
C024 S014 Cu0K 116.6(5) . . ?
C024 S014 Cu0O 113.9(5) . . ?
Cu0L S015 Ag04 71.50(10) . . ?
Cu0O S015 Ag04 83.19(11) . . ?
Cu0O S015 Cu0L 128.85(17) . . ?
C01V S015 Ag04 102.7(4) . . ?
C01V S015 Cu0L 108.9(4) . . ?
C01V S015 Cu0O 119.8(4) . . ?
Ag0B S016 Ag0C 69.45(9) . . ?
Cu0Q S016 Ag0B 134.54(17) . . ?
Cu0Q S016 Ag0C 74.41(12) . . ?
C026 S016 Ag0B 110.1(5) . . ?
C026 S016 Ag0C 113.7(5) . . ?
C026 S016 Cu0Q 109.1(5) . . ?
Cu0O S017 Ag09 71.35(11) . . ?
Cu0R S017 Ag09 83.85(12) . . ?
Cu0R S017 Cu0O 128.30(17) . . ?
C01Y S017 Ag09 104.7(5) . . ?
C01Y S017 Cu0O 110.9(6) . . ?
C01Y S017 Cu0R 119.2(6) . . ?
Ag0F S018 Ag0D 69.86(9) . . ?
Cu0N S018 Ag0D 72.76(10) . . ?
Cu0N S018 Ag0F 133.61(16) . . ?
C01R S018 Ag0D 111.1(4) . . ?
C01R S018 Ag0F 110.7(5) . . ?
C01R S018 Cu0N 107.7(5) . . ?
Ag0F S019 Ag07 70.03(9) . . ?
Cu0K S019 Ag07 73.87(12) . . ?
Cu0K S019 Ag0F 134.49(15) . . ?
C02Q S019 Ag07 112.6(6) . . ?
C02Q S019 Ag0F 107.8(5) . . ?
C02Q S019 Cu0K 111.1(6) . . ?
C01W O01A Cu0M 123.2(9) . . ?
C01W O01B Cu0I 127.9(11) . . ?
C01M O01C Cu0P 124.6(11) . . ?
C02C O01D Cu0K 127.5(13) . . ?
C01M O01E Cu0N 128.3(11) . . ?
C02C O01F Cu0Q 129.3(16) . . ?
C01L C01G S00Z 112.4(10) . . ?
C01L C01G C027 113.5(11) . . ?
C027 C01G S00Z 109.9(9) . . ?
C01J C01H S011 112.8(9) . . ?
C01J C01H C03O 110.6(11) . . ?
C03O C01H S011 107.2(9) . . ?
C01N C01I S00S 111.4(9) . . ?
C01N C01I C01O 110.3(12) . . ?
C01O C01I S00S 109.5(8) . . ?
C01Z C01J C01H 112.4(12) . . ?
C03C C01K S010 111.6(12) . . ?
C03C C01K C03D 111.0(16) . . ?
C03D C01K S010 109.1(12) . . ?
C01G C01L C03A 108.6(14) . . ?
O01C C01M O01E 125.6(16) . . ?
O01C C01M C03T 113.1(16) . . ?
O01E C01M C03T 120.3(15) . . ?
C01I C01N C02G 110.1(12) . . ?
C032 C01O C01I 112.1(11) . . ?
C02B C01P C01U 113.6(12) . . ?
C028 C01Q C02S 107.0(10) . . ?
C030 C01R S018 110.2(11) . . ?
C030 C01R C03F 107.9(12) . . ?
C03F C01R S018 108.3(11) . . ?
C02F C01S S00Y 108.2(10) . . ?
C02F C01S C03E 109.0(12) . . ?
C03E C01S S00Y 108.4(10) . . ?
C022 C01T S00W 111.1(11) . . ?
C02Z C01T S00W 108.6(11) . . ?
C02Z C01T C022 113.1(12) . . ?
C01P C01U S00U 113.0(9) . . ?
C01P C01U C020 110.0(11) . . ?
C020 C01U S00U 107.0(8) . . ?
C02A C01V S015 113.6(9) . . ?
C02A C01V C02N 112.3(10) . . ?
C02N C01V S015 108.2(10) . . ?
O01A C01W O01B 126.6(13) . . ?
O01A C01W C041 116.8(14) . . ?
O01B C01W C041 116.5(15) . . ?
C03I C01X C024 112.1(14) . . ?
C036 C01Y S017 107.3(10) . . ?
C03G C01Y S017 112.3(11) . . ?
C03G C01Y C036 109.2(14) . . ?
C01J C01Z C02I 111.3(13) . . ?
C025 C020 C01U 110.3(10) . . ?
C02O C021 S013 111.1(11) . . ?
C02O C021 C03L 110.2(16) . . ?
C03L C021 S013 107.6(12) . . ?
C01T C022 C02P 112.5(12) . . ?
C02A C023 C03H 108.7(13) . . ?
C01X C024 S014 112.7(10) . . ?
C01X C024 C049 111.7(14) . . ?
C049 C024 S014 107.0(13) . . ?
C02K C025 C020 114.0(13) . . ?
C034 C026 S016 108.3(10) . . ?
C035 C026 S016 112.9(11) . . ?
C035 C026 C034 115.7(15) . . ?
C03U C027 C01G 112.4(13) . . ?
C01Q C028 S00X 110.3(8) . . ?
C02H C028 S00X 107.1(9) . . ?
C02H C028 C01Q 112.8(12) . . ?
C02I C029 C03O 115.1(15) . . ?
C023 C02A C01V 109.8(12) . . ?
C01P C02B C02K 111.9(12) . . ?
O01D C02C C04G 113(2) . . ?
O01F C02C O01D 125(2) . . ?
O01F C02C C04G 121(2) . . ?
C02E C02D S00T 112.2(11) . . ?
C02J C02D S00T 105.8(11) . . ?
C02J C02D C02E 115.0(13) . . ?
C045 C02E C02D 105.6(16) . . ?
C01S C02F C038 108.8(14) . . ?
C02T C02G C01N 111.9(12) . . ?
C02L C02H C028 109.6(12) . . ?
C029 C02I C01Z 110.4(13) . . ?
C02D C02J C040 108.4(15) . . ?
C025 C02K C02B 109.8(15) . . ?
C03J C02L C02H 113.5(12) . . ?
C02W C02M S012 112.0(11) . . ?
C04D C02M S012 106.0(10) . . ?
C04D C02M C02W 113.1(12) . . ?
C01V C02N C02R 106.6(12) . . ?
C021 C02O C039 110.9(14) . . ?
C031 C02P C022 106.9(13) . . ?
C03N C02Q S019 110.8(12) . . ?
C03S C02Q S019 115.9(13) . . ?
C03S C02Q C03N 112.3(16) . . ?
C03H C02R C02N 110.7(12) . . ?
C03J C02S C01Q 111.1(14) . . ?
C02G C02T C032 109.8(14) . . ?
C02Y C02U S00V 113.7(9) . . ?
C02Y C02U C03M 107.7(11) . . ?
C03M C02U S00V 108.8(9) . . ?
C02Y C02V C03K 108.2(13) . . ?
C03Z C02W C02M 112.6(14) . . ?
C03B C02X C030 113.6(16) . . ?
C02V C02Y C02U 113.7(12) . . ?
C01T C02Z C03P 111.1(16) . . ?
C01R C030 C02X 111.1(14) . . ?
C03P C031 C02P 108.5(13) . . ?
C01O C032 C02T 111.8(13) . . ?
C03M C033 C03K 109.3(13) . . ?
C026 C034 C037 109.8(15) . . ?
C026 C035 C03Y 110.3(16) . . ?
C01Y C036 C4 109.4(14) . . ?
C04A C037 C034 112.0(19) . . ?
C03Q C038 C02F 109.6(15) . . ?
C02O C039 C04C 108.8(13) . . ?
C043 C03A C01L 108.2(16) . . ?
C02X C03B C046 111.4(14) . . ?
C01K C03C C03X 109.9(16) . . ?
C04E C03D C01K 111.3(19) . . ?
C03R C03E C01S 112.0(13) . . ?
C01R C03F C046 108.8(15) . . ?
C01Y C03G C03V 115.3(15) . . ?
C02R C03H C023 109.9(12) . . ?
C01X C03I C048 116(2) . . ?
C02L C03J C02S 109.9(14) . . ?
C02V C03K C033 112.4(14) . . ?
C021 C03L C04I 108.8(16) . . ?
C033 C03M C02U 111.6(12) . . ?
C02Q C03N C03W 114.0(16) . . ?
C029 C03O C01H 109.7(13) . . ?
C031 C03P C02Z 116.6(16) . . ?
C038 C03Q C03R 111.4(16) . . ?
C03E C03R C03Q 109.4(17) . . ?
C02Q C03S C04H 115.5(19) . . ?
C043 C03U C027 116.6(18) . . ?
C9 C03V C03G 111.3(15) . . ?
C042 C03W C03N 109.3(18) . . ?
C04F C03X C03C 104.6(17) . . ?
C04A C03Y C035 118.0(18) . . ?
C02W C03Z C044 109.9(12) . . ?
C047 C040 C02J 109.9(18) . . ?
C04H C042 C03W 111(2) . . ?
C03U C043 C03A 110.8(17) . . ?
C31 C044 C03Z 110.8(12) . . ?
C047 C045 C02E 116(2) . . ?
C03B C046 C03F 109.1(15) . . ?
C040 C047 C045 112.0(19) . . ?
C03I C048 C04J 112.3(19) . . ?
C04J C049 C024 108.0(19) . . ?
C03Y C04A C037 113(2) . . ?
C04I C04C C039 113.4(19) . . ?
C02M C04D C31 116.2(12) . . ?
C03D C04E C04F 111(2) . . ?
C03X C04F C04E 108(2) . . ?
C042 C04H C03S 107.8(17) . . ?
C04C C04I C03L 107(2) . . ?
C049 C04J C048 111.3(19) . . ?
C9 C4 C036 107.6(18) . . ?
C03V C9 C4 114.2(19) . . ?
C14 C3 C18 113.6(10) . . ?
C3 C18 C0A 111.9(10) . . ?
C62 C0A C18 112.0(10) . . ?
C0A C62 C191 112.1(10) . . ?
C044 C31 C04D 114.4(13) . . ?

loop_
_geom_bond_atom_site_label_1
_geom_bond_atom_site_label_2
_geom_bond_distance
_geom_bond_site_symmetry_2
_geom_bond_publ_flag
Ag01 Ag02 2.9011(13) . ?
Ag01 Ag03 2.9971(12) . ?
Ag01 Ag04 2.7410(11) . ?
Ag01 Ag07 2.9230(12) . ?
Ag01 Ag08 2.9051(14) . ?
Ag01 Ag09 3.2611(14) . ?
Ag01 Ag0B 2.9660(13) . ?
Ag01 Ag0C 2.8426(12) . ?
Ag01 Cu0G 3.210(2) . ?
Ag01 Cu0J 2.8469(17) . ?
Ag01 S00U 2.581(3) . ?
Ag02 Ag03 2.8873(13) . ?
Ag02 Ag04 3.1834(13) . ?
Ag02 Ag05 2.9768(14) . ?
Ag02 Ag06 2.8605(11) . ?
Ag02 Ag08 2.9093(12) . ?
Ag02 Ag0A 2.9635(13) . ?
Ag02 Ag0E 2.7370(13) . ?
Ag02 Cu0G 2.890(2) . ?
Ag02 S011 2.572(3) . ?
Ag03 Ag04 2.8390(13) . ?
Ag03 Ag06 2.8701(13) . ?
Ag03 Ag0B 2.9019(13) . ?
Ag03 Cu0G 2.7561(17) . ?
Ag03 Cu0I 2.9613(18) . ?
Ag03 Cu0M 2.895(2) . ?
Ag03 S00V 2.589(3) . ?
Ag03 S00Y 2.602(3) . ?
Ag04 Ag06 2.9447(12) . ?
Ag04 Ag09 2.8968(13) . ?
Ag04 Ag0B 2.9771(14) . ?
Ag04 Ag0C 3.0166(12) . ?
Ag04 Ag0E 2.8876(14) . ?
Ag04 Cu0L 2.8631(19) . ?
Ag04 Cu0O 3.203(2) . ?
Ag04 S015 2.592(3) . ?
Ag05 Ag08 2.9241(13) . ?
Ag05 Ag0A 2.8921(12) . ?
Ag05 Ag0D 2.8439(13) . ?
Ag05 Ag0E 2.8405(12) . ?
Ag05 Cu0H 2.774(2) . ?
Ag05 Cu0N 2.970(2) . ?
Ag05 Cu0P 2.947(2) . ?
Ag05 S00T 2.571(3) . ?
Ag05 S010 2.638(3) . ?
Ag06 Ag0A 2.8714(13) . ?
Ag06 Ag0E 3.0329(13) . ?
Ag06 Cu0I 2.895(2) . ?
Ag06 Cu0L 2.770(2) . ?
Ag06 Cu0M 2.958(2) . ?
Ag06 S00S 2.600(3) . ?
Ag06 S012 2.556(3) . ?
Ag07 Ag08 2.9893(13) . ?
Ag07 Ag09 2.8555(12) . ?
Ag07 Ag0C 2.8523(12) . ?
Ag07 Ag0F 2.8972(15) . ?
Ag07 Cu0J 2.777(2) . ?
Ag07 Cu0K 2.963(2) . ?
Ag07 Cu0Q 2.948(2) . ?
Ag07 S00X 2.582(3) . ?
Ag07 S019 2.611(4) . ?
Ag08 Ag09 2.7196(12) . ?
Ag08 Ag0D 2.8436(14) . ?
Ag08 Ag0E 3.3147(12) . ?
Ag08 Ag0F 2.9773(13) . ?
Ag08 Cu0H 2.823(2) . ?
Ag08 Cu0J 3.199(2) . ?
Ag08 S00W 2.592(3) . ?
Ag09 Ag0C 2.9118(14) . ?
Ag09 Ag0D 2.9817(14) . ?
Ag09 Ag0E 2.9314(13) . ?
Ag09 Ag0F 2.9726(12) . ?
Ag09 Cu0O 2.844(2) . ?
Ag09 Cu0R 3.214(2) . ?
Ag09 S017 2.575(3) . ?
Ag0A Ag0E 2.9760(13) . ?
Ag0A S00S 2.406(3) . ?
Ag0A S010 2.415(4) . ?
Ag0B Ag0C 2.8804(13) . ?
Ag0B S00Y 2.431(3) . ?
Ag0B S016 2.430(3) . ?
Ag0C Cu0K 2.938(2) . ?
Ag0C Cu0O 2.764(2) . ?
Ag0C Cu0Q 2.970(2) . ?
Ag0C S014 2.573(4) . ?
Ag0C S016 2.619(4) . ?
Ag0D Ag0E 2.9263(13) . ?
Ag0D Ag0F 2.8973(13) . ?
Ag0D Cu0N 2.932(2) . ?
Ag0D Cu0P 2.990(2) . ?
Ag0D Cu0R 2.763(2) . ?
Ag0D S013 2.558(3) . ?
Ag0D S018 2.619(3) . ?
Ag0E Cu0L 3.1295(19) . ?
Ag0E Cu0R 2.833(2) . ?
Ag0E S00Z 2.587(3) . ?
Ag0F S018 2.434(4) . ?
Ag0F S019 2.431(4) . ?
Cu0G S00U 2.224(3) . ?
Cu0G S00V 2.236(3) . ?
Cu0G S011 2.288(4) . ?
Cu0H S00T 2.248(4) . ?
Cu0H S00W 2.281(4) . ?
Cu0H S011 2.215(4) . ?
Cu0I S00Y 2.271(4) . ?
Cu0I S012 2.231(4) . ?
Cu0I O01B 1.962(12) . ?
Cu0J S00U 2.275(4) . ?
Cu0J S00W 2.219(4) . ?
Cu0J S00X 2.243(4) . ?
Cu0K S014 2.269(4) . ?
Cu0K S019 2.303(4) . ?
Cu0K O01D 2.015(14) . ?
Cu0L S00Z 2.201(4) . ?
Cu0L S012 2.249(4) . ?
Cu0L S015 2.291(4) . ?
Cu0M S00S 2.269(4) . ?
Cu0M S00V 2.224(3) . ?
Cu0M O01A 1.990(10) . ?
Cu0N Cu0P 3.058(3) . ?
Cu0N S00T 2.260(4) . ?
Cu0N S018 2.305(4) . ?
Cu0N O01E 1.955(13) . ?
Cu0O S014 2.244(4) . ?
Cu0O S015 2.214(4) . ?
Cu0O S017 2.285(4) . ?
Cu0P S010 2.263(4) . ?
Cu0P S013 2.237(4) . ?
Cu0P O01C 2.002(11) . ?
Cu0Q S00X 2.215(4) . ?
Cu0Q S016 2.271(4) . ?
Cu0Q O01F 1.966(13) . ?
Cu0R S00Z 2.292(4) . ?
Cu0R S013 2.238(4) . ?
Cu0R S017 2.219(4) . ?
S00S C01I 1.852(11) . ?
S00T C02D 1.848(16) . ?
S00U C01U 1.821(13) . ?
S00V C02U 1.828(13) . ?
S00W C01T 1.840(14) . ?
S00X C028 1.850(12) . ?
S00Y C01S 1.840(15) . ?
S00Z C01G 1.845(12) . ?
S010 C01K 1.842(17) . ?
S011 C01H 1.833(12) . ?
S012 C02M 1.880(15) . ?
S013 C021 1.847(18) . ?
S014 C024 1.817(14) . ?
S015 C01V 1.825(14) . ?
S016 C026 1.884(15) . ?
S017 C01Y 1.814(15) . ?
S018 C01R 1.839(16) . ?
S019 C02Q 1.871(14) . ?
O01A C01W 1.230(17) . ?
O01B C01W 1.269(17) . ?
O01C C01M 1.238(19) . ?
O01D C02C 1.23(3) . ?
O01E C01M 1.28(2) . ?
O01F C02C 1.22(2) . ?
C01G C01L 1.50(2) . ?
C01G C027 1.52(2) . ?
C01H C01J 1.520(19) . ?
C01H C03O 1.535(19) . ?
C01I C01N 1.513(18) . ?
C01I C01O 1.521(17) . ?
C01J C01Z 1.510(19) . ?
C01K C03C 1.51(3) . ?
C01K C03D 1.56(2) . ?
C01L C03A 1.62(3) . ?
C01M C03T 1.57(2) . ?
C01N C02G 1.532(19) . ?
C01O C032 1.48(2) . ?
C01P C01U 1.516(18) . ?
C01P C02B 1.48(2) . ?
C01Q C028 1.542(16) . ?
C01Q C02S 1.586(19) . ?
C01R C030 1.48(2) . ?
C01R C03F 1.56(2) . ?
C01S C02F 1.54(2) . ?
C01S C03E 1.543(17) . ?
C01T C022 1.499(19) . ?
C01T C02Z 1.46(2) . ?
C01U C020 1.561(16) . ?
C01V C02A 1.530(19) . ?
C01V C02N 1.549(16) . ?
C01W C041 1.49(2) . ?
C01X C024 1.54(2) . ?
C01X C03I 1.41(2) . ?
C01Y C036 1.57(2) . ?
C01Y C03G 1.50(2) . ?
C01Z C02I 1.54(2) . ?
C020 C025 1.56(2) . ?
C021 C02O 1.49(2) . ?
C021 C03L 1.52(2) . ?
C022 C02P 1.56(2) . ?
C023 C02A 1.53(2) . ?
C023 C03H 1.555(18) . ?
C024 C049 1.56(2) . ?
C025 C02K 1.50(2) . ?
C026 C034 1.49(2) . ?
C026 C035 1.47(2) . ?
C027 C03U 1.48(2) . ?
C028 C02H 1.541(18) . ?
C029 C02I 1.47(3) . ?
C029 C03O 1.53(2) . ?
C02B C02K 1.58(2) . ?
C02C C04G 1.48(3) . ?
C02D C02E 1.55(2) . ?
C02D C02J 1.53(2) . ?
C02E C045 1.51(2) . ?
C02F C038 1.55(2) . ?
C02G C02T 1.52(2) . ?
C02H C02L 1.527(18) . ?
C02J C040 1.58(2) . ?
C02L C03J 1.51(2) . ?
C02M C02W 1.48(2) . ?
C02M C04D 1.482(18) . ?
C02N C02R 1.60(2) . ?
C02O C039 1.56(2) . ?
C02P C031 1.51(2) . ?
C02Q C03N 1.49(2) . ?
C02Q C03S 1.40(2) . ?
C02R C03H 1.46(2) . ?
C02S C03J 1.55(2) . ?
C02T C032 1.57(2) . ?
C02U C02Y 1.538(17) . ?
C02U C03M 1.568(16) . ?
C02V C02Y 1.48(2) . ?
C02V C03K 1.52(2) . ?
C02W C03Z 1.42(2) . ?
C02X C030 1.51(3) . ?
C02X C03B 1.46(2) . ?
C02Z C03P 1.49(2) . ?
C031 C03P 1.48(2) . ?
C033 C03K 1.52(2) . ?
C033 C03M 1.51(2) . ?
C034 C037 1.53(3) . ?
C035 C03Y 1.48(3) . ?
C036 C4 1.60(3) . ?
C037 C04A 1.51(3) . ?
C038 C03Q 1.51(2) . ?
C039 C04C 1.57(3) . ?
C03A C043 1.55(3) . ?
C03B C046 1.48(2) . ?
C03C C03X 1.58(3) . ?
C03D C04E 1.42(3) . ?
C03E C03R 1.51(3) . ?
C03F C046 1.58(3) . ?
C03G C03V 1.53(2) . ?
C03I C048 1.49(3) . ?
C03L C04I 1.55(3) . ?
C03N C03W 1.56(3) . ?
C03Q C03R 1.56(3) . ?
C03S C04H 1.52(2) . ?
C03U C043 1.47(3) . ?
C03V C9 1.49(2) . ?
C03W C042 1.55(3) . ?
C03X C04F 1.53(3) . ?
C03Y C04A 1.43(3) . ?
C03Z C044 1.565(18) . ?
C040 C047 1.47(3) . ?
C042 C04H 1.50(3) . ?
C044 C31 1.43(2) . ?
C045 C047 1.49(3) . ?
C048 C04J 1.56(3) . ?
C049 C04J 1.50(3) . ?
C04C C04I 1.40(3) . ?
C04D C31 1.517(9) . ?
C04E C04F 1.56(3) . ?
C4 C9 1.56(3) . ?
C3 C14 1.523(10) . ?
C3 C18 1.529(10) . ?
C18 C0A 1.542(10) . ?
C0A C62 1.531(10) . ?
C62 C191 1.533(10) . ?

loop_
_platon_squeeze_void_nr
_platon_squeeze_void_average_x
_platon_squeeze_void_average_y
_platon_squeeze_void_average_z
_platon_squeeze_void_volume
_platon_squeeze_void_count_electrons
_platon_squeeze_void_content
1 -0.007 0.000 0.000 2038 323 ' '
2 0.001 0.054 0.453 14 2 ' '
3 -0.002 0.946 0.547 14 1 ' '
4 0.297 0.859 0.415 62 14 ' '
5 0.368 0.684 0.732 10 2 ' '
6 0.703 0.141 0.585 62 15 ' '
7 0.632 0.316 0.268 10 3 ' '
